data_4340474
loop_
_publ_author_name
'Maity, Arnab K.'
'Fortier, Skye'
'Griego, Leonel'
'Metta-Maga\~na, Alejandro J'

_publ_section_title
;
 Synthesis of a &quot;Super Bulky&quot; Guanidinate Possessing an
 Expandable Coordination Pocket.
;
_journal_issue 15
_journal_name_full 'Inorganic chemistry'
_journal_page_first 8155
_journal_paper_doi 10.1021/ic501219q
_journal_volume 53
_journal_year 2014
_chemical_absolute_configuration ad
_chemical_formula_moiety 'C82 H75 K N3, 2(C6)'
_chemical_formula_sum 'C94 H112 K N3'
_chemical_formula_weight 1322.97
_chemical_name_systematic
;
 ? 
;
_space_group_crystal_system monoclinic
_space_group_IT_number 4
_space_group_name_Hall 'P 2yb'
_space_group_name_H-M_alt 'P 1 21 1'
_symmetry_space_group_name_Hall 'P 2yb'
_symmetry_space_group_name_H-M 'P 1 21 1'
_atom_sites_solution_hydrogens geom
_atom_sites_solution_primary heavy
_atom_sites_solution_secondary difmap
_audit_creation_date 2014-04-16
_audit_creation_method
;
Olex2 1.2
(compiled 2014.03.20 svn.r2914 for OlexSys, GUI svn.r4816)
;
_cell_angle_alpha 90.00
_cell_angle_beta 100.0920(10)
_cell_angle_gamma 90.00
_cell_formula_units_Z 2
_cell_length_a 13.3345(3)
_cell_length_b 19.1840(4)
_cell_length_c 15.6017(3)
_cell_measurement_reflns_used 5876
_cell_measurement_temperature 100
_cell_measurement_theta_max 20.37
_cell_measurement_theta_min 2.45
_cell_volume 3929.31(14)
_computing_data_reduction 'SAINT v7.68A (Bruker, 2009)'
_computing_molecular_graphics 'Olex2 (Dolomanov et al., 2009)'
_computing_publication_material 'Olex2 (Dolomanov et al., 2009)'
_computing_structure_refinement 'XL (Sheldrick, 2008)'
_computing_structure_solution 'ShelXS (Sheldrick, 2008)'
_diffrn_ambient_temperature 100.0
_diffrn_measured_fraction_theta_full 0.998
_diffrn_measured_fraction_theta_max 0.998
_diffrn_measurement_device_type 'Bruker APEX-II CCD'
_diffrn_measurement_method '\f and \w scans'
_diffrn_radiation_monochromator graphite
_diffrn_radiation_type MoK\a
_diffrn_radiation_wavelength 0.71073
_diffrn_reflns_av_R_equivalents 0.0603
_diffrn_reflns_av_unetI/netI 0.0819
_diffrn_reflns_limit_h_max 15
_diffrn_reflns_limit_h_min -15
_diffrn_reflns_limit_k_max 22
_diffrn_reflns_limit_k_min -22
_diffrn_reflns_limit_l_max 18
_diffrn_reflns_limit_l_min -18
_diffrn_reflns_number 47462
_diffrn_reflns_theta_full 24.79
_diffrn_reflns_theta_max 24.79
_diffrn_reflns_theta_min 1.55
_diffrn_source 'fine-focus sealed tube'
_diffrn_standards_number 0
_exptl_absorpt_coefficient_mu 0.115
_exptl_absorpt_correction_T_max 0.7454
_exptl_absorpt_correction_T_min 0.6604
_exptl_absorpt_correction_type multi-scan
_exptl_absorpt_process_details
;
SADABS-2008/1 (Bruker,2008) was used for absorption correction.
wR2(int) was 0.0645 before and 0.0501 after correction.
The Ratio of minimum to maximum transmission is 0.8860.
The \l/2 correction factor is 0.0015.
;
_exptl_crystal_colour colourless
_exptl_crystal_colour_primary colourless
_exptl_crystal_density_diffrn 1.118
_exptl_crystal_density_method 'not measured'
_exptl_crystal_description plate
_exptl_crystal_F_000 1432
_exptl_crystal_size_max 0.08
_exptl_crystal_size_mid 0.05
_exptl_crystal_size_min 0.02
_refine_diff_density_max 0.621
_refine_diff_density_min -0.346
_refine_diff_density_rms 0.060
_refine_ls_abs_structure_details 'Flack H D (1983), Acta Cryst. A39, 876-881'
_refine_ls_abs_structure_Flack -0.04(5)
_refine_ls_extinction_method none
_refine_ls_goodness_of_fit_ref 1.043
_refine_ls_hydrogen_treatment constr
_refine_ls_matrix_type full
_refine_ls_number_parameters 861
_refine_ls_number_reflns 13389
_refine_ls_number_restraints 1
_refine_ls_restrained_S_all 1.043
_refine_ls_R_factor_all 0.1065
_refine_ls_R_factor_gt 0.0680
_refine_ls_shift/su_max 0.002
_refine_ls_shift/su_mean 0.000
_refine_ls_structure_factor_coef Fsqd
_refine_ls_weighting_details 'calc w=1/[\s^2^(Fo^2^)+(0.0955P)^2^+1.2050P] where P=(Fo^2^+2Fc^2^)/3'
_refine_ls_weighting_scheme calc
_refine_ls_wR_factor_gt 0.1570
_refine_ls_wR_factor_ref 0.1772
_reflns_number_gt 9618
_reflns_number_total 13389
_reflns_threshold_expression >2sigma(I)
_cod_data_source_file ic501219q_si_004.cif
_cod_data_source_block Kbulk
_cod_depositor_comments 'Adding full bibliography for 4340472--4340475.cif.'
_cod_original_cell_volume 3929.30(14)
_cod_database_code 4340474
_olex2_refinement_description
;
1. Others
 Fixed Sof: C80M(0.5) C80H(0.25) C80D(0.25) C80E(0.5) C80G(0.25) C80F(0.25)
 Fixed Uiso: H15(0.034) H5A(0.062) H5B(0.062) H5C(0.062) H6A(0.068) H6B(0.068)
 H6C(0.068) H72(0.04) H57(0.026) H70(0.03) H59(0.034) H69(0.036) H49(0.029)
 H68(0.043) H21(0.033) H26(0.041) H39(0.045) H27(0.038) H51(0.031) H36(0.038)
 H66(0.044) H34(0.031) H23(0.041) H13(0.036) H81(0.038) H60(0.038) H38(0.046)
 H45(0.053) H8A(0.057) H8B(0.057) H8C(0.057) H42(0.042) H73(0.046) H80(0.045)
 H44(0.056) H82(0.051) H29(0.055) H76(0.036) H32(0.066) H9A(0.062) H9B(0.062)
 H9C(0.062) H61(0.04) H62(0.039) H63(0.033) H37(0.046) H67(0.044) H78(0.042)
 H4A(0.049) H4B(0.049) H4C(0.049) H79(0.049) H43(0.056) H46(0.044) H31(0.073)
 H40(0.036) H33(0.056) H25(0.045) H30(0.07) H74(0.051) H10A(0.063) H10B(0.063)
 H10C(0.063) H24(0.045) H65(0.036) H75(0.044) H55A(0.145) H55B(0.145)
 H55C(0.145) H54A(0.162) H54B(0.162) H54C(0.162) H56A(0.11) H56B(0.11)
 H56C(0.11)
 Fixed X: H15(0.2158) H5A(0.4289) H5B(0.3112) H5C(0.3445) H6A(0.4) H6B(0.4078)
 H6C(0.4885) H72(0.0266) H57(0.2529) H70(0.2003) H59(0.126) H69(0.2333)
 H49(0.3825) H68(0.3288) H21(0.0228) H26(-0.2788) H39(0.2118) H27(-0.1606)
 H51(0.3401) H36(0.0477) H66(0.4775) H34(0.2811) H23(-0.0701) H13(0.0098)
 H81(0.1645) H60(-0.0453) H38(0.0399) H45(0.5515) H8A(0.442) H8B(0.4511)
 H8C(0.5518) H42(0.2706) H73(-0.1449) H80(0.2389) H44(0.5419) H82(0.3556)
 H29(0.016) H76(0.1025) H32(-0.2576) H9A(0.5766) H9B(0.5125) H9C(0.4586) H61(-
 0.1479) H62(-0.0752) H63(0.0946) H37(-0.042) H67(0.4488) H78(0.3205)
 H4A(0.1905) H4B(0.2251) H4C(0.2294) H79(0.3938) H43(0.4018) H46(0.4165) H31(-
 0.2055) H40(0.3002) H33(-0.1797) H25(-0.2945) H30(-0.0638) H74(-0.1941)
 H10A(0.5428) H10B(0.5667) H10C(0.6279) H24(-0.1876) H65(0.3863) H75(-0.069)
 H55A(0.5805) H55B(0.6041) H55C(0.5475) H54A(0.3975) H54B(0.4658) H54C(0.3523)
 H56A(0.4088) H56B(0.5229) H56C(0.4989)
 Fixed Y: H15(0.303) H5A(0.4586) H5B(0.4382) H5C(0.5185) H6A(0.5741)
 H6B(0.5315) H6C(0.5177) H72(0.5167) H57(0.2211) H70(0.4745) H59(0.2298)
 H69(0.121) H49(0.2207) H68(0.023) H21(0.4572) H26(0.3907) H39(0.0332)
 H27(0.4634) H51(0.4191) H36(0.2166) H66(0.0417) H34(0.2649) H23(0.3057)
 H13(0.4521) H81(0.4972) H60(0.2057) H38(0.0227) H45(0.2971) H8A(0.2775)
 H8B(0.2716) H8C(0.2755) H42(0.1486) H73(0.4969) H80(0.585) H44(0.2021)
 H82(0.6617) H29(0.5756) H76(0.3681) H32(0.5518) H9A(0.3804) H9B(0.4499)
 H9C(0.3839) H61(0.1645) H62(0.1418) H63(0.1685) H37(0.1156) H67(-0.0193)
 H78(0.5625) H4A(0.4657) H4B(0.4924) H4C(0.5442) H79(0.651) H43(0.1277)
 H46(0.3195) H31(0.6609) H40(0.1346) H33(0.4536) H25(0.2737) H30(0.674)
 H74(0.409) H10A(0.3746) H10B(0.4432) H10C(0.3726) H24(0.2321) H65(0.1423)
 H75(0.3455) H55A(0.3268) H55B(0.2763) H55C(0.2466) H54A(0.208) H54B(0.2362)
 H54C(0.2649) H56A(0.3869) H56B(0.3615) H56C(0.4088)
 Fixed Z: H15(0.9989) H5A(0.8823) H5B(0.8741) H5C(0.877) H6A(0.7531)
 H6B(0.6664) H6C(0.7534) H72(0.5048) H57(0.623) H70(0.5273) H59(0.3998)
 H69(0.4232) H49(0.454) H68(0.4051) H21(0.7092) H26(0.5319) H39(0.7392)
 H27(0.6157) H51(0.3717) H36(0.8528) H66(0.6525) H34(0.8007) H23(0.7809)
 H13(0.9273) H81(0.2958) H60(0.3498) H38(0.7487) H45(1.022) H8A(0.6651)
 H8B(0.7685) H8C(0.726) H42(0.9737) H73(0.4528) H80(0.2249) H44(1.1139)
 H82(0.3048) H29(0.7365) H76(0.3447) H32(0.8801) H9A(0.6355) H9B(0.6439)
 H9C(0.5924) H61(0.4465) H62(0.5912) H63(0.6415) H37(0.8065) H67(0.5209)
 H78(0.5253) H4A(0.7456) H4B(0.6581) H4C(0.7391) H79(0.4549) H43(1.0886)
 H46(0.9075) H31(0.8486) H40(0.7828) H33(0.8359) H25(0.5726) H30(0.7783)
 H74(0.3499) H10A(0.8602) H10B(0.8089) H10C(0.7994) H24(0.6991) H65(0.6689)
 H75(0.2941) H55A(0.4353) H55B(0.3597) H55C(0.4343) H54A(0.3143) H54B(0.2469)
 H54C(0.2428) H56A(0.2566) H56B(0.2553) H56C(0.3337)
;

loop_
_space_group_symop_id
_space_group_symop_operation_xyz
1 'x, y, z'
2 '-x, y+1/2, -z'

loop_
_atom_site_label
_atom_site_type_symbol
_atom_site_fract_x
_atom_site_fract_y
_atom_site_fract_z
_atom_site_U_iso_or_equiv
_atom_site_adp_type
_atom_site_occupancy
_atom_site_calc_flag
_atom_site_disorder_assembly
_atom_site_disorder_group
_atom_site_refinement_flags_posn
K1 K -0.02139(6) 0.32460(5) 0.55031(6) 0.0271(2) Uani 1 d A 4 .
C15 C 0.1753(3) 0.3294(3) 0.9541(3) 0.0286(10) Uani 1 d A 4 .
H15 H 0.2158 0.3030 0.9989 0.034 Uiso 1 calc A 4 R
N3 N 0.3012(2) 0.35180(17) 0.7004(2) 0.0230(8) Uani 1 d A 4 .
C50 C 0.3775(3) 0.3191(2) 0.4055(2) 0.0248(9) Uani 1 d A 4 .
C5 C 0.3591(4) 0.4718(3) 0.8566(3) 0.0416(12) Uani 1 d A 4 .
H5A H 0.4289 0.4586 0.8823 0.062 Uiso 1 calc A 4 GR
H5B H 0.3112 0.4382 0.8741 0.062 Uiso 1 calc A 4 GR
H5C H 0.3445 0.5185 0.8770 0.062 Uiso 1 calc A 4 GR
N1 N 0.1722(2) 0.35176(17) 0.5800(2) 0.0224(8) Uani 1 d A 4 .
C6 C 0.4173(4) 0.5290(3) 0.7300(4) 0.0454(13) Uani 1 d A 4 .
H6A H 0.4000 0.5741 0.7531 0.068 Uiso 1 calc A 4 GR
H6B H 0.4078 0.5315 0.6664 0.068 Uiso 1 calc A 4 GR
H6C H 0.4885 0.5177 0.7534 0.068 Uiso 1 calc A 4 GR
C72 C 0.0073(4) 0.4821(2) 0.4614(3) 0.0331(11) Uani 1 d A 4 .
H72 H 0.0266 0.5167 0.5048 0.040 Uiso 1 calc A 4 R
C57 C 0.2438(3) 0.2110(2) 0.5592(3) 0.0214(9) Uani 1 d A 4 .
H57 H 0.2529 0.2211 0.6230 0.026 Uiso 1 calc A 4 R
N2 N 0.1211(2) 0.34276(17) 0.7116(2) 0.0230(8) Uani 1 d A 4 .
C70 C 0.1961(3) 0.4595(2) 0.4654(3) 0.0254(10) Uani 1 d A 4 .
H70 H 0.2003 0.4745 0.5273 0.030 Uiso 1 calc A 4 R
C71 C 0.0831(3) 0.4447(2) 0.4297(3) 0.0231(10) Uani 1 d A 4 .
C59 C 0.0853(3) 0.2119(2) 0.4391(3) 0.0282(10) Uani 1 d A 4 .
H59 H 0.1260 0.2298 0.3998 0.034 Uiso 1 calc A 4 R
C69 C 0.2841(3) 0.1058(2) 0.4700(3) 0.0297(10) Uani 1 d A 4 .
H69 H 0.2333 0.1210 0.4232 0.036 Uiso 1 calc A 4 R
C49 C 0.3521(3) 0.2652(2) 0.4575(3) 0.0246(10) Uani 1 d A 4 .
H49 H 0.3825 0.2207 0.4540 0.029 Uiso 1 calc A 4 R
C68 C 0.3398(3) 0.0468(2) 0.4594(3) 0.0357(12) Uani 1 d A 4 .
H68 H 0.3288 0.0230 0.4051 0.043 Uiso 1 calc A 4 R
C16 C 0.1825(3) 0.3144(2) 0.8687(3) 0.0251(10) Uani 1 d A 4 .
C21 C -0.0183(3) 0.4408(2) 0.7531(3) 0.0277(10) Uani 1 d A 4 .
H21 H 0.0228 0.4572 0.7092 0.033 Uiso 1 calc A 4 R
C12 C 0.0552(3) 0.4039(2) 0.8240(3) 0.0259(10) Uani 1 d A 4 .
C26 C -0.2363(3) 0.3728(2) 0.5824(3) 0.0343(11) Uani 1 d A 4 .
H26 H -0.2788 0.3907 0.5319 0.041 Uiso 1 calc A 4 R
C39 C 0.1777(4) 0.0707(3) 0.7617(3) 0.0375(12) Uani 1 d A 4 .
H39 H 0.2118 0.0332 0.7392 0.045 Uiso 1 calc A 4 R
C27 C -0.1649(3) 0.4159(2) 0.6320(3) 0.0315(11) Uani 1 d A 4 .
H27 H -0.1606 0.4634 0.6157 0.038 Uiso 1 calc A 4 R
C51 C 0.3277(3) 0.3823(2) 0.4093(3) 0.0262(10) Uani 1 d A 4 .
H51 H 0.3401 0.4191 0.3717 0.031 Uiso 1 calc A 4 R
C36 C 0.0815(3) 0.1796(2) 0.8290(3) 0.0320(11) Uani 1 d A 4 .
H36 H 0.0477 0.2166 0.8528 0.038 Uiso 1 calc A 4 R
C66 C 0.4282(3) 0.0581(3) 0.6053(3) 0.0368(11) Uani 1 d A 4 .
H66 H 0.4775 0.0417 0.6525 0.044 Uiso 1 calc A 4 R
C52 C 0.2599(3) 0.3933(2) 0.4669(3) 0.0238(9) Uani 1 d A 4 .
C34 C 0.2470(3) 0.2516(2) 0.8505(3) 0.0255(10) Uani 1 d A 4 .
H34 H 0.2811 0.2649 0.8007 0.031 Uiso 1 calc A 4 R
C23 C -0.1116(3) 0.3229(3) 0.7295(3) 0.0341(10) Uani 1 d A 4 .
H23 H -0.0701 0.3057 0.7809 0.041 Uiso 1 calc A 4 R
C28 C -0.0703(3) 0.5049(2) 0.7822(3) 0.0343(11) Uani 1 d A 4 .
C17 C 0.1143(4) 0.3952(3) 1.0758(3) 0.0538(15) Uani 1 d A 4 .
C77 C 0.2369(3) 0.5201(2) 0.4176(3) 0.0285(10) Uani 1 d A 4 .
C13 C 0.0537(3) 0.4167(2) 0.9125(3) 0.0302(11) Uani 1 d A 4 .
H13 H 0.0098 0.4521 0.9273 0.036 Uiso 1 calc A 4 R
C41 C 0.3310(3) 0.2352(2) 0.9269(3) 0.0276(10) Uani 1 d A 4 .
C11 C 0.1248(3) 0.3537(2) 0.8002(3) 0.0249(10) Uani 1 d A 4 .
C81 C 0.2122(3) 0.5281(2) 0.3287(3) 0.0316(11) Uani 1 d A 4 .
H81 H 0.1645 0.4972 0.2958 0.038 Uiso 1 calc A 4 R
C60 C -0.0168(3) 0.1981(2) 0.4092(3) 0.0314(10) Uani 1 d A 4 .
H60 H -0.0453 0.2057 0.3498 0.038 Uiso 1 calc A 4 R
C48 C 0.2838(3) 0.2741(2) 0.5144(3) 0.0235(9) Uani 1 d A 4 .
C3 C 0.3478(3) 0.4723(2) 0.7568(3) 0.0296(10) Uani 1 d A 4 .
C38 C 0.0763(4) 0.0642(3) 0.7676(3) 0.0384(12) Uani 1 d A 4 .
H38 H 0.0399 0.0227 0.7487 0.046 Uiso 1 calc A 4 R
C45 C 0.4938(4) 0.2672(3) 1.0123(3) 0.0441(13) Uani 1 d A 4 .
H45 H 0.5515 0.2971 1.0220 0.053 Uiso 1 calc A 4 R
C7 C 0.4804(3) 0.3707(2) 0.7282(3) 0.0316(11) Uani 1 d A 4 .
C8 C 0.4814(3) 0.2919(2) 0.7213(3) 0.0382(12) Uani 1 d A 4 .
H8A H 0.4420 0.2775 0.6651 0.057 Uiso 1 calc A 4 GR
H8B H 0.4511 0.2716 0.7685 0.057 Uiso 1 calc A 4 GR
H8C H 0.5518 0.2755 0.7260 0.057 Uiso 1 calc A 4 GR
C42 C 0.3278(4) 0.1789(3) 0.9831(3) 0.0351(11) Uani 1 d A 4 .
H42 H 0.2706 0.1486 0.9737 0.042 Uiso 1 calc A 4 R
C73 C -0.0948(4) 0.4700(3) 0.4314(3) 0.0380(12) Uani 1 d A 4 .
H73 H -0.1449 0.4969 0.4528 0.046 Uiso 1 calc A 4 R
C80 C 0.2561(3) 0.5805(3) 0.2864(3) 0.0372(12) Uani 1 d A 4 .
H80 H 0.2389 0.5850 0.2249 0.045 Uiso 1 calc A 4 R
C44 C 0.4883(4) 0.2106(3) 1.0663(3) 0.0470(14) Uani 1 d A 4 .
H44 H 0.5419 0.2021 1.1139 0.056 Uiso 1 calc A 4 R
C82 C 0.3247(3) 0.6261(3) 0.3335(4) 0.0423(13) Uani 1 d A 4 .
H82 H 0.3556 0.6617 0.3048 0.051 Uiso 1 calc A 4 R
C29 C -0.0402(4) 0.5701(3) 0.7659(3) 0.0460(13) Uani 1 d A 4 .
H29 H 0.0160 0.5756 0.7365 0.055 Uiso 1 calc A 4 R
C76 C 0.0523(3) 0.3941(2) 0.3672(3) 0.0301(10) Uani 1 d A 4 .
H76 H 0.1025 0.3681 0.3447 0.036 Uiso 1 calc A 4 R
C35 C 0.1829(3) 0.1871(2) 0.8221(3) 0.0272(10) Uani 1 d A 4 .
C32 C -0.2022(4) 0.5569(3) 0.8499(4) 0.0549(15) Uani 1 d A 4 .
H32 H -0.2576 0.5518 0.8801 0.066 Uiso 1 calc A 4 R
C9 C 0.5098(3) 0.3989(3) 0.6420(3) 0.0417(12) Uani 1 d A 4 .
H9A H 0.5766 0.3804 0.6355 0.062 Uiso 1 calc A 4 GR
H9B H 0.5125 0.4499 0.6439 0.062 Uiso 1 calc A 4 GR
H9C H 0.4586 0.3839 0.5924 0.062 Uiso 1 calc A 4 GR
C61 C -0.0774(3) 0.1730(2) 0.4664(3) 0.0335(11) Uani 1 d A 4 .
H61 H -0.1479 0.1645 0.4465 0.040 Uiso 1 calc A 4 R
C62 C -0.0347(3) 0.1605(2) 0.5524(3) 0.0327(11) Uani 1 d A 4 .
H62 H -0.0752 0.1418 0.5912 0.039 Uiso 1 calc A 4 R
C14 C 0.1126(3) 0.3806(3) 0.9782(3) 0.0337(11) Uani 1 d A 4 .
C63 C 0.0667(3) 0.1753(2) 0.5818(3) 0.0275(10) Uani 1 d A 4 .
H63 H 0.0946 0.1685 0.6415 0.033 Uiso 1 calc A 4 R
C37 C 0.0279(4) 0.1193(3) 0.8018(3) 0.0385(12) Uani 1 d A 4 .
H37 H -0.0420 0.1156 0.8065 0.046 Uiso 1 calc A 4 R
C47 C 0.2421(3) 0.3404(2) 0.5246(3) 0.0239(10) Uani 1 d A 4 .
C67 C 0.4115(4) 0.0220(2) 0.5275(3) 0.0363(12) Uani 1 d A 4 .
H67 H 0.4488 -0.0193 0.5209 0.044 Uiso 1 calc A 4 R
C78 C 0.3038(3) 0.5665(2) 0.4638(3) 0.0353(11) Uani 1 d A 4 .
H78 H 0.3205 0.5625 0.5253 0.042 Uiso 1 calc A 4 R
C4 C 0.2383(3) 0.4958(2) 0.7217(3) 0.0327(11) Uani 1 d A 4 .
H4A H 0.1905 0.4657 0.7456 0.049 Uiso 1 calc A 4 GR
H4B H 0.2251 0.4924 0.6581 0.049 Uiso 1 calc A 4 GR
H4C H 0.2294 0.5442 0.7391 0.049 Uiso 1 calc A 4 GR
C1 C 0.1960(3) 0.35068(19) 0.6661(2) 0.0180(9) Uani 1 d A 4 .
C79 C 0.3476(4) 0.6194(3) 0.4218(4) 0.0411(12) Uani 1 d A 4 .
H79 H 0.3938 0.6510 0.4549 0.049 Uiso 1 calc A 4 R
C22 C -0.0999(3) 0.3911(2) 0.7047(3) 0.0281(10) Uani 1 d A 4 .
C43 C 0.4052(4) 0.1665(3) 1.0515(3) 0.0464(13) Uani 1 d A 4 .
H43 H 0.4018 0.1277 1.0886 0.056 Uiso 1 calc A 4 R
C2 C 0.3687(3) 0.3979(2) 0.7277(3) 0.0246(9) Uani 1 d A 4 .
C46 C 0.4140(3) 0.2798(3) 0.9435(3) 0.0363(11) Uani 1 d A 4 .
H46 H 0.4165 0.3195 0.9075 0.044 Uiso 1 calc A 4 R
C31 C -0.1710(5) 0.6210(3) 0.8323(4) 0.0612(16) Uani 1 d A 4 .
H31 H -0.2055 0.6609 0.8486 0.073 Uiso 1 calc A 4 R
C40 C 0.2304(3) 0.1311(2) 0.7880(3) 0.0303(10) Uani 1 d A 4 .
H40 H 0.3002 0.1346 0.7828 0.036 Uiso 1 calc A 4 R
C33 C -0.1551(4) 0.4985(3) 0.8247(4) 0.0463(13) Uani 1 d A 4 .
H33 H -0.1797 0.4536 0.8359 0.056 Uiso 1 calc A 4 R
C25 C -0.2460(3) 0.3035(2) 0.6062(3) 0.0372(12) Uani 1 d A 4 .
H25 H -0.2945 0.2737 0.5726 0.045 Uiso 1 calc A 4 R
C64 C 0.3003(3) 0.1439(2) 0.5475(3) 0.0240(10) Uani 1 d A 4 .
C30 C -0.0875(5) 0.6289(3) 0.7901(4) 0.0586(16) Uani 1 d A 4 .
H30 H -0.0638 0.6740 0.7783 0.070 Uiso 1 calc A 4 R
C18 C 0.0882(10) 0.3262(5) 1.1219(5) 0.095(4) Uani 0.859(13) d A 1 .
C74 C -0.1239(4) 0.4184(3) 0.3697(3) 0.0425(13) Uani 1 d . . .
H74 H -0.1941 0.4090 0.3499 0.051 Uiso 1 calc A . R
C58 C 0.1292(3) 0.2003(2) 0.5252(3) 0.0245(10) Uani 1 d . . .
C10 C 0.5619(3) 0.3922(3) 0.8063(3) 0.0420(12) Uani 1 d . . .
H10A H 0.5428 0.3746 0.8602 0.063 Uiso 1 calc A . GR
H10B H 0.5667 0.4432 0.8089 0.063 Uiso 1 calc A . GR
H10C H 0.6279 0.3726 0.7994 0.063 Uiso 1 calc A . GR
C24 C -0.1822(3) 0.2791(3) 0.6813(3) 0.0379(12) Uani 1 d . . .
H24 H -0.1876 0.2321 0.6991 0.045 Uiso 1 calc A . R
C20 C 0.0446(7) 0.4544(5) 1.0902(4) 0.099(5) Uani 0.859(13) d A 1 .
C65 C 0.3736(3) 0.1181(2) 0.6149(3) 0.0296(10) Uani 1 d . . .
H65 H 0.3863 0.1423 0.6689 0.036 Uiso 1 calc A . R
C75 C -0.0496(3) 0.3805(3) 0.3370(3) 0.0370(11) Uani 1 d A . .
H75 H -0.0690 0.3455 0.2941 0.044 Uiso 1 calc B . R
C53 C 0.4535(3) 0.3056(2) 0.3435(3) 0.0269(10) Uani 1 d . . .
C55 C 0.5554(4) 0.2872(5) 0.3980(5) 0.096(3) Uani 1 d A . .
H55A H 0.5805 0.3268 0.4353 0.145 Uiso 1 calc . . GR
H55B H 0.6041 0.2763 0.3597 0.145 Uiso 1 calc . . GR
H55C H 0.5475 0.2466 0.4343 0.145 Uiso 1 calc . . GR
C54 C 0.4139(6) 0.2488(5) 0.2816(5) 0.108(3) Uani 1 d A . .
H54A H 0.3975 0.2080 0.3143 0.162 Uiso 1 calc . . GR
H54B H 0.4658 0.2362 0.2469 0.162 Uiso 1 calc . . GR
H54C H 0.3523 0.2649 0.2428 0.162 Uiso 1 calc . . GR
C56 C 0.4728(5) 0.3718(4) 0.2926(4) 0.0733(19) Uani 1 d A . .
H56A H 0.4088 0.3869 0.2566 0.110 Uiso 1 calc . . GR
H56B H 0.5229 0.3615 0.2553 0.110 Uiso 1 calc . . GR
H56C H 0.4989 0.4088 0.3337 0.110 Uiso 1 calc . . GR
C19 C 0.2252(7) 0.4178(7) 1.1159(6) 0.124(5) Uani 0.859(13) d A 1 .
C90 C 0.4518(7) 0.6123(5) 0.1332(6) 0.109(3) Uiso 1 d . . .
C80A C 0.7470(11) 0.2335(8) 0.2336(10) 0.184(5) Uiso 1 d . . .
C95 C 0.7353(11) 0.4411(8) 0.0435(9) 0.176(5) Uiso 1 d . . .
C80B C 0.8097(14) 0.2039(10) 0.1716(13) 0.215(7) Uiso 1 d . . .
C93 C 0.6065(18) 0.4850(14) 0.0669(16) 0.285(10) Uiso 1 d . . .
C94 C 0.6797(13) 0.4223(10) 0.1112(11) 0.204(6) Uiso 1 d . . .
C92 C 0.5417(17) 0.5062(12) 0.1223(14) 0.248(8) Uiso 1 d . . .
C80M C 0.8509(15) 0.2312(11) -0.0519(12) 0.102(5) Uiso 0.50 d . . .
C91 C 0.4481(15) 0.5496(11) 0.1044(12) 0.228(7) Uiso 1 d . . .
C80H C 0.775(2) 0.2343(16) -0.0040(19) 0.076(8) Uiso 0.25 d . . .
C80C C 0.8362(15) 0.1263(12) 0.0233(13) 0.235(7) Uiso 1 d . . .
C80K C 0.7751(14) 0.1748(10) 0.0951(13) 0.214(7) Uiso 1 d . . .
C80D C 0.902(2) 0.1677(16) 0.0028(19) 0.078(8) Uiso 0.25 d . . .
C80E C 0.774(2) 0.2501(16) -0.092(2) 0.180(10) Uiso 0.50 d . . .
C80G C 0.836(3) 0.1911(19) 0.030(2) 0.087(9) Uiso 0.25 d . . .
C80F C 0.818(3) 0.179(3) -0.049(3) 0.119(12) Uiso 0.25 d . . .
C19A C 0.142(3) 0.353(3) 1.129(3) 0.040(12) Uiso 0.141(13) d A 2 .
C18A C -0.021(2) 0.3969(18) 1.078(2) 0.029(10) Uiso 0.141(13) d A 2 .
C20A C 0.137(3) 0.478(2) 1.085(3) 0.052(13) Uiso 0.141(13) d A 2 .

loop_
_atom_site_aniso_label
_atom_site_aniso_U_11
_atom_site_aniso_U_22
_atom_site_aniso_U_33
_atom_site_aniso_U_23
_atom_site_aniso_U_13
_atom_site_aniso_U_12
K1 0.0244(4) 0.0248(5) 0.0327(5) -0.0010(4) 0.0070(4) 0.0014(4)
C15 0.030(2) 0.034(3) 0.021(2) -0.010(2) 0.0005(17) -0.005(2)
N3 0.0263(18) 0.025(2) 0.0192(18) -0.0007(15) 0.0089(14) -0.0015(15)
C50 0.026(2) 0.026(2) 0.024(2) -0.001(2) 0.0082(17) -0.004(2)
C5 0.049(3) 0.039(3) 0.035(3) -0.009(2) 0.003(2) 0.002(2)
N1 0.0246(17) 0.0194(19) 0.025(2) 0.0016(15) 0.0088(15) 0.0005(14)
C6 0.040(3) 0.034(3) 0.061(4) -0.011(3) 0.005(3) -0.013(2)
C72 0.040(3) 0.022(3) 0.041(3) 0.009(2) 0.019(2) 0.0036(19)
C57 0.023(2) 0.020(2) 0.021(2) -0.0048(18) 0.0040(17) -0.0020(17)
N2 0.0214(17) 0.026(2) 0.0225(18) -0.0059(15) 0.0070(14) 0.0033(14)
C70 0.030(2) 0.023(2) 0.023(2) 0.0005(19) 0.0070(19) -0.0010(18)
C71 0.027(2) 0.018(2) 0.026(2) 0.0065(19) 0.0091(19) -0.0004(18)
C59 0.028(2) 0.025(3) 0.032(3) -0.006(2) 0.009(2) 0.0017(19)
C69 0.026(2) 0.028(3) 0.035(3) -0.004(2) 0.0042(19) -0.0019(19)
C49 0.022(2) 0.029(3) 0.023(2) -0.0069(19) 0.0066(18) -0.0004(18)
C68 0.036(3) 0.026(3) 0.048(3) -0.014(2) 0.017(2) -0.007(2)
C16 0.025(2) 0.024(2) 0.027(2) -0.0068(19) 0.0092(18) -0.0015(18)
C21 0.031(2) 0.022(2) 0.033(3) 0.0002(19) 0.016(2) 0.0050(19)
C12 0.027(2) 0.025(2) 0.028(2) -0.0041(19) 0.0108(19) -0.0023(18)
C26 0.024(2) 0.037(3) 0.042(3) -0.003(2) 0.008(2) 0.005(2)
C39 0.046(3) 0.033(3) 0.033(3) 0.001(2) 0.006(2) 0.005(2)
C27 0.026(2) 0.033(3) 0.038(3) 0.004(2) 0.014(2) 0.008(2)
C51 0.028(2) 0.028(3) 0.023(2) -0.0017(19) 0.0063(18) -0.0041(19)
C36 0.033(3) 0.027(3) 0.037(3) 0.005(2) 0.011(2) 0.001(2)
C66 0.033(3) 0.036(3) 0.041(3) 0.005(2) 0.005(2) 0.005(2)
C52 0.024(2) 0.023(2) 0.024(2) -0.0014(19) 0.0024(18) -0.0001(18)
C34 0.026(2) 0.025(3) 0.026(2) -0.0003(19) 0.0076(18) 0.0015(18)
C23 0.029(2) 0.037(3) 0.037(2) 0.009(2) 0.0083(19) 0.006(2)
C28 0.040(3) 0.027(3) 0.040(3) -0.002(2) 0.016(2) 0.010(2)
C17 0.059(3) 0.070(4) 0.034(3) -0.011(3) 0.013(3) 0.018(3)
C77 0.031(2) 0.022(2) 0.036(3) 0.000(2) 0.013(2) 0.0043(19)
C13 0.035(2) 0.027(3) 0.031(3) -0.008(2) 0.014(2) 0.002(2)
C41 0.027(2) 0.033(3) 0.024(2) -0.009(2) 0.0067(18) 0.002(2)
C11 0.025(2) 0.024(2) 0.027(2) -0.0060(19) 0.0093(19) -0.0031(18)
C81 0.029(2) 0.029(3) 0.037(3) 0.008(2) 0.006(2) -0.001(2)
C60 0.036(3) 0.030(3) 0.027(2) -0.005(2) 0.002(2) 0.002(2)
C48 0.020(2) 0.026(2) 0.025(2) 0.0018(19) 0.0052(17) -0.0017(18)
C3 0.034(2) 0.024(2) 0.031(3) -0.005(2) 0.004(2) -0.0040(19)
C38 0.052(3) 0.028(3) 0.035(3) 0.001(2) 0.006(2) -0.008(2)
C45 0.030(3) 0.059(4) 0.042(3) -0.005(3) 0.003(2) -0.001(2)
C7 0.023(2) 0.035(3) 0.038(3) 0.000(2) 0.010(2) -0.007(2)
C8 0.026(2) 0.038(3) 0.053(3) -0.005(2) 0.014(2) 0.006(2)
C42 0.040(3) 0.039(3) 0.026(3) 0.007(2) 0.004(2) 0.002(2)
C73 0.035(3) 0.038(3) 0.044(3) 0.020(3) 0.015(2) 0.012(2)
C80 0.032(3) 0.038(3) 0.043(3) 0.007(2) 0.011(2) 0.002(2)
C44 0.038(3) 0.072(4) 0.028(3) -0.002(3) -0.002(2) 0.003(3)
C82 0.034(3) 0.030(3) 0.068(4) 0.009(3) 0.020(3) 0.003(2)
C29 0.056(3) 0.030(3) 0.060(3) 0.001(3) 0.030(3) 0.009(2)
C76 0.031(2) 0.030(3) 0.031(2) 0.007(2) 0.0084(19) 0.006(2)
C35 0.033(2) 0.024(3) 0.025(2) 0.0004(19) 0.0069(19) -0.0002(19)
C32 0.050(3) 0.047(4) 0.076(4) -0.006(3) 0.035(3) 0.015(3)
C9 0.031(3) 0.051(3) 0.046(3) 0.003(2) 0.016(2) -0.003(2)
C61 0.024(2) 0.025(3) 0.051(3) -0.004(2) 0.006(2) -0.0030(19)
C62 0.035(3) 0.022(3) 0.045(3) -0.003(2) 0.018(2) -0.003(2)
C14 0.038(3) 0.037(3) 0.028(3) -0.011(2) 0.010(2) -0.001(2)
C63 0.028(2) 0.023(2) 0.032(2) 0.0019(19) 0.0048(19) 0.0000(18)
C37 0.040(3) 0.039(3) 0.040(3) -0.001(2) 0.014(2) -0.009(2)
C47 0.021(2) 0.028(3) 0.024(2) -0.0029(19) 0.0063(17) -0.0017(18)
C67 0.036(3) 0.022(3) 0.053(3) -0.001(2) 0.015(2) 0.003(2)
C78 0.041(3) 0.025(3) 0.041(3) 0.005(2) 0.011(2) -0.002(2)
C4 0.036(3) 0.025(3) 0.039(3) -0.007(2) 0.010(2) -0.002(2)
C1 0.019(2) 0.013(2) 0.022(2) -0.0023(16) 0.0008(17) 0.0003(15)
C79 0.036(3) 0.030(3) 0.058(4) -0.005(2) 0.009(2) -0.003(2)
C22 0.024(2) 0.030(3) 0.033(3) 0.004(2) 0.0112(19) 0.0061(19)
C43 0.048(3) 0.056(4) 0.035(3) 0.009(3) 0.006(2) 0.000(3)
C2 0.022(2) 0.026(2) 0.027(2) 0.0010(19) 0.0066(18) 0.0006(19)
C46 0.030(2) 0.039(3) 0.040(3) -0.002(2) 0.006(2) -0.003(2)
C31 0.077(4) 0.046(4) 0.067(4) -0.002(3) 0.028(3) 0.022(3)
C40 0.032(2) 0.028(3) 0.032(2) -0.002(2) 0.007(2) 0.001(2)
C33 0.042(3) 0.039(3) 0.064(4) -0.002(3) 0.024(3) 0.005(2)
C25 0.027(2) 0.036(3) 0.050(3) -0.002(2) 0.010(2) 0.000(2)
C64 0.020(2) 0.022(2) 0.032(2) 0.001(2) 0.0106(18) -0.0005(17)
C30 0.084(4) 0.027(3) 0.072(4) 0.002(3) 0.034(4) 0.005(3)
C18 0.176(11) 0.072(6) 0.054(5) 0.001(5) 0.069(6) 0.000(7)
C74 0.030(3) 0.047(3) 0.049(3) 0.022(3) 0.004(2) -0.001(2)
C58 0.026(2) 0.016(2) 0.032(3) -0.0004(19) 0.0096(19) 0.0027(18)
C10 0.024(2) 0.051(3) 0.050(3) 0.002(3) 0.003(2) -0.006(2)
C24 0.027(2) 0.033(3) 0.054(3) 0.011(2) 0.006(2) -0.002(2)
C20 0.113(9) 0.148(10) 0.033(4) -0.036(5) 0.004(4) 0.083(8)
C65 0.033(2) 0.025(3) 0.033(3) -0.001(2) 0.010(2) 0.002(2)
C75 0.035(3) 0.037(3) 0.037(3) 0.009(2) 0.001(2) -0.006(2)
C53 0.030(2) 0.029(3) 0.024(2) -0.0031(19) 0.0118(19) 0.0011(18)
C55 0.049(4) 0.170(8) 0.080(5) 0.026(5) 0.037(4) 0.033(4)
C54 0.111(6) 0.129(7) 0.106(6) -0.069(5) 0.084(5) -0.053(5)
C56 0.083(4) 0.084(5) 0.067(4) 0.020(4) 0.050(4) 0.014(4)
C19 0.076(6) 0.221(13) 0.065(6) -0.091(7) -0.018(5) 0.044(7)

loop_
_atom_type_symbol
_atom_type_description
_atom_type_scat_dispersion_real
_atom_type_scat_dispersion_imag
_atom_type_scat_source
C C 0.0033 0.0016 'International Tables Vol C Tables 4.2.6.8 and 6.1.1.4'
H H 0.0000 0.0000 'International Tables Vol C Tables 4.2.6.8 and 6.1.1.4'
N N 0.0061 0.0033 'International Tables Vol C Tables 4.2.6.8 and 6.1.1.4'
K K 0.2009 0.2494 'International Tables Vol C Tables 4.2.6.8 and 6.1.1.4'

loop_
_geom_angle_atom_site_label_1
_geom_angle_atom_site_label_2
_geom_angle_atom_site_label_3
_geom_angle
N1 K1 N2 48.69(9)
N1 K1 C59 73.39(11)
N1 K1 C26 145.22(12)
N1 K1 C27 119.33(12)
N1 K1 C23 110.90(11)
N1 K1 C61 113.99(11)
N1 K1 C62 104.76(11)
N1 K1 C63 79.62(11)
N1 K1 C1 23.93(10)
N1 K1 C22 104.00(11)
N1 K1 C58 62.83(10)
N2 K1 C59 105.18(10)
N2 K1 C26 107.74(11)
N2 K1 C27 86.07(11)
N2 K1 C23 62.37(10)
N2 K1 C61 122.12(11)
N2 K1 C62 98.09(11)
N2 K1 C63 78.52(11)
N2 K1 C1 24.81(9)
N2 K1 C22 61.96(10)
N2 K1 C58 82.26(10)
C26 K1 C59 141.19(12)
C26 K1 C23 51.35(12)
C26 K1 C61 100.23(12)
C26 K1 C62 103.77(12)
C26 K1 C1 129.20(11)
C26 K1 C58 148.69(12)
C27 K1 C59 167.15(12)
C27 K1 C26 25.99(12)
C27 K1 C23 44.34(12)
C27 K1 C61 124.97(12)
C27 K1 C62 122.08(12)
C27 K1 C63 135.70(12)
C27 K1 C1 104.49(11)
C27 K1 C22 26.24(11)
C27 K1 C58 160.28(12)
C23 K1 C59 135.99(12)
C61 K1 C59 43.57(11)
C61 K1 C23 104.34(12)
C62 K1 C59 51.15(11)
C62 K1 C23 87.19(12)
C62 K1 C61 25.05(12)
C62 K1 C1 101.47(11)
C62 K1 C58 44.94(11)
C63 K1 C59 44.09(11)
C63 K1 C26 125.35(12)
C63 K1 C23 92.40(12)
C63 K1 C61 44.41(11)
C63 K1 C62 25.46(11)
C63 K1 C1 76.86(11)
C63 K1 C58 25.72(10)
C1 K1 C59 88.11(10)
C1 K1 C23 87.16(10)
C1 K1 C61 119.80(11)
C1 K1 C58 69.85(10)
C22 K1 C59 159.56(12)
C22 K1 C26 45.92(12)
C22 K1 C23 25.14(12)
C22 K1 C61 127.41(12)
C22 K1 C62 112.30(12)
C22 K1 C63 115.57(12)
C22 K1 C1 83.75(11)
C22 K1 C58 135.84(11)
C58 K1 C59 24.83(11)
C58 K1 C23 115.94(11)
C58 K1 C61 51.76(11)
C14 C15 C16 123.8(4)
C2 N3 C1 136.9(3)
C49 C50 C53 119.7(4)
C51 C50 C49 117.1(3)
C51 C50 C53 123.1(4)
C47 N1 K1 127.5(3)
C1 N1 K1 103.4(2)
C1 N1 C47 123.9(3)
C71 C72 K1 80.1(2)
C73 C72 K1 79.2(3)
C73 C72 C71 121.6(5)
C48 C57 C58 110.4(3)
C64 C57 C48 113.2(3)
C64 C57 C58 109.2(3)
C11 N2 K1 141.8(2)
C1 N2 K1 89.4(2)
C1 N2 C11 127.9(3)
C52 C70 C71 111.1(3)
C52 C70 C77 113.3(3)
C77 C70 C71 111.9(3)
C72 C71 K1 76.2(2)
C72 C71 C70 120.0(4)
C70 C71 K1 113.1(2)
C76 C71 K1 79.4(2)
C76 C71 C72 117.7(4)
C76 C71 C70 122.3(4)
C60 C59 K1 79.1(2)
C60 C59 C58 121.3(4)
C58 C59 K1 74.9(2)
C68 C69 C64 121.9(4)
C48 C49 C50 122.4(4)
C69 C68 C67 120.3(4)
C15 C16 C34 118.5(4)
C15 C16 C11 119.7(4)
C11 C16 C34 121.6(3)
C12 C21 C28 115.4(4)
C12 C21 C22 112.2(3)
C28 C21 C22 109.1(3)
C13 C12 C21 121.0(4)
C13 C12 C11 119.6(4)
C11 C12 C21 119.3(4)
C27 C26 K1 73.0(2)
C27 C26 C25 120.4(5)
C25 C26 K1 83.8(3)
C38 C39 C40 120.8(5)
C26 C27 K1 81.0(3)
C22 C27 K1 78.2(2)
C22 C27 C26 121.3(4)
C50 C51 C52 121.8(4)
C35 C36 C37 121.5(4)
C67 C66 C65 120.4(4)
C51 C52 C70 122.4(4)
C51 C52 C47 120.2(4)
C47 C52 C70 117.1(3)
C41 C34 C16 112.2(3)
C41 C34 C35 111.0(3)
C35 C34 C16 112.7(3)
C22 C23 K1 70.8(2)
C22 C23 C24 121.5(4)
C24 C23 K1 81.7(3)
C29 C28 C21 121.7(4)
C29 C28 C33 117.2(4)
C33 C28 C21 121.0(4)
C14 C17 C18 109.3(5)
C14 C17 C19 107.1(5)
C14 C17 C18A 100.5(11)
C14 C17 C20A 103.5(15)
C18 C17 C18A 72.8(11)
C18 C17 C20A 147.0(15)
C20 C17 C14 112.4(5)
C20 C17 C18 112.0(6)
C20 C17 C19 107.2(7)
C20 C17 C18A 48.8(11)
C20 C17 C20A 50.3(15)
C19 C17 C18 108.6(8)
C19 C17 C18A 149.6(11)
C19 C17 C20A 62.8(16)
C19A C17 C14 121(2)
C19A C17 C18 33.2(19)
C19A C17 C20 123(2)
C19A C17 C19 75(2)
C19A C17 C18A 101(2)
C19A C17 C20A 126(3)
C20A C17 C18A 99(2)
C81 C77 C70 122.2(4)
C78 C77 C70 119.4(4)
C78 C77 C81 118.4(4)
C14 C13 C12 122.8(4)
C42 C41 C34 123.6(4)
C46 C41 C34 118.2(4)
C46 C41 C42 118.2(4)
N2 C11 C16 126.1(3)
N2 C11 C12 116.6(4)
C16 C11 C12 116.9(3)
C77 C81 C80 120.9(4)
C59 C60 K1 76.4(2)
C59 C60 C61 119.9(4)
C61 C60 K1 75.2(3)
C49 C48 C57 120.8(4)
C49 C48 C47 119.9(4)
C47 C48 C57 119.0(3)
C5 C3 C2 107.6(4)
C6 C3 C5 108.9(4)
C6 C3 C4 106.1(4)
C6 C3 C2 115.4(4)
C4 C3 C5 106.3(4)
C4 C3 C2 112.1(3)
C39 C38 C37 118.8(5)
C44 C45 C46 119.4(5)
C8 C7 C9 106.1(4)
C8 C7 C2 110.4(4)
C8 C7 C10 108.0(4)
C9 C7 C2 105.1(4)
C10 C7 C9 109.9(4)
C10 C7 C2 116.8(4)
C43 C42 C41 121.4(5)
C72 C73 K1 77.3(3)
C72 C73 C74 119.7(4)
C74 C73 K1 79.2(3)
C82 C80 C81 120.1(5)
C43 C44 C45 120.3(5)
C79 C82 C80 119.2(5)
C28 C29 C30 122.7(5)
C71 C76 K1 77.3(2)
C75 C76 K1 78.7(3)
C75 C76 C71 121.6(4)
C36 C35 C34 124.6(4)
C36 C35 C40 117.6(4)
C40 C35 C34 117.8(4)
C31 C32 C33 121.0(5)
C60 C61 K1 80.1(3)
C62 C61 K1 74.7(3)
C62 C61 C60 119.7(4)
C61 C62 K1 80.3(3)
C63 C62 K1 75.2(3)
C63 C62 C61 120.0(4)
C15 C14 C17 119.4(4)
C13 C14 C15 117.0(4)
C13 C14 C17 123.6(4)
C62 C63 K1 79.4(3)
C62 C63 C58 121.2(4)
C58 C63 K1 80.5(2)
C36 C37 C38 120.2(4)
N1 C47 C52 119.4(4)
N1 C47 C48 122.1(3)
C52 C47 C48 117.8(3)
C66 C67 C68 119.1(4)
C77 C78 C79 121.0(5)
N3 C1 K1 165.0(3)
N1 C1 K1 52.62(19)
N1 C1 N3 115.5(3)
N1 C1 N2 118.2(3)
N2 C1 K1 65.8(2)
N2 C1 N3 126.0(3)
C82 C79 C78 120.4(5)
C21 C22 K1 109.4(2)
C27 C22 K1 75.6(2)
C27 C22 C21 118.3(4)
C23 C22 K1 84.1(2)
C23 C22 C21 123.6(4)
C23 C22 C27 118.1(4)
C42 C43 C44 119.8(5)
N3 C2 C3 125.9(4)
N3 C2 C7 112.4(3)
C3 C2 C7 121.6(4)
C41 C46 C45 120.8(5)
C32 C31 C30 119.7(5)
C39 C40 C35 121.1(4)
C32 C33 C28 120.4(5)
C26 C25 K1 71.3(2)
C26 C25 C24 118.1(5)
C24 C25 K1 79.3(3)
C69 C64 C57 122.9(4)
C65 C64 C57 120.5(4)
C65 C64 C69 116.6(4)
C29 C30 C31 118.9(5)
C73 C74 K1 77.4(3)
C73 C74 C75 119.7(5)
C75 C74 K1 79.7(3)
C57 C58 K1 117.8(2)
C59 C58 K1 80.2(2)
C59 C58 C57 122.5(4)
C59 C58 C63 117.9(4)
C63 C58 K1 73.8(2)
C63 C58 C57 119.5(4)
C23 C24 K1 74.0(2)
C23 C24 C25 120.5(5)
C25 C24 K1 76.2(3)
C66 C65 C64 121.8(4)
C76 C75 K1 78.2(3)
C76 C75 C74 119.6(5)
C74 C75 K1 76.9(3)
C50 C53 C56 111.8(4)
C55 C53 C50 108.1(4)
C55 C53 C56 105.5(5)
C54 C53 C50 109.4(4)
C54 C53 C55 112.1(6)
C54 C53 C56 109.9(5)
C94 C95 C93 53.4(10)
C80K C80B C80A 126.6(18)
C94 C93 C95 45.2(9)
C92 C93 C95 152(2)
C92 C93 C94 110(2)
C95 C94 C93 81.4(14)
C93 C92 C91 130(2)
C80H C80M C80D 92(2)
C80H C80M C80G 49.5(17)
C80E C80M C80H 67(2)
C80E C80M C80D 142(3)
C80E C80M C80G 112(2)
C80G C80M C80D 42.6(16)
C80F C80M C80H 71(3)
C80F C80M C80D 54(3)
C80F C80M C80E 89(3)
C80F C80M C80G 53(3)
C90 C91 C92 118.7(18)
C80M C80H C80K 121(2)
C80M C80H C80E 49.5(16)
C80M C80H C80F 45.5(19)
C80E C80H C80K 156(2)
C80E C80H C80F 67(3)
C80G C80H C80M 73(2)
C80G C80H C80K 49(2)
C80G C80H C80E 117(3)
C80G C80H C80F 55(2)
C80F C80H C80K 91(2)
C80D C80C C80K 104(2)
C80D C80C C80F 54(2)
C80G C80C C80K 54.1(19)
C80G C80C C80D 53(2)
C80G C80C C80F 52(2)
C80F C80C C80K 95(2)
C80B C80K C80H 115.2(17)
C80B C80K C80C 131.9(17)
C80B C80K C80G 113(2)
C80C C80K C80H 74.9(13)
C80G C80K C80H 39.6(16)
C80G C80K C80C 44.4(15)
C80C C80D C80M 112(2)
C80C C80D C80F 73(3)
C80G C80D C80M 67(3)
C80G C80D C80C 62(2)
C80G C80D C80F 62(3)
C80F C80D C80M 43(2)
C80M C80E C80H 64(2)
C80M C80E C80F 44(2)
C80H C80E C80F 58(2)
C80H C80G C80M 58(2)
C80H C80G C80C 130(3)
C80H C80G C80K 92(3)
C80H C80G C80F 72(3)
C80C C80G C80M 115(3)
C80C C80G C80K 82(2)
C80K C80G C80M 150(3)
C80D C80G C80M 70(3)
C80D C80G C80H 128(4)
C80D C80G C80C 64(3)
C80D C80G C80K 139(4)
C80D C80G C80F 65(3)
C80F C80G C80M 45(2)
C80F C80G C80C 75(3)
C80F C80G C80K 129(3)
C80M C80F C80H 63(3)
C80M C80F C80C 129(4)
C80M C80F C80D 83(3)
C80M C80F C80E 47(2)
C80M C80F C80G 82(4)
C80H C80F C80C 99(3)
C80H C80F C80E 55(2)
C80C C80F C80E 153(3)
C80D C80F C80H 101(3)
C80D C80F C80C 53(2)
C80D C80F C80E 130(4)
C80G C80F C80H 54(3)
C80G C80F C80C 53(2)
C80G C80F C80D 53(3)
C80G C80F C80E 105(4)

loop_
_geom_bond_atom_site_label_1
_geom_bond_atom_site_label_2
_geom_bond_distance
K1 N1 2.594(3)
K1 N2 2.896(3)
K1 C59 3.251(4)
K1 C26 3.134(4)
K1 C27 3.035(4)
K1 C23 3.231(4)
K1 C61 3.222(4)
K1 C62 3.153(4)
K1 C63 3.101(4)
K1 C1 3.175(4)
K1 C22 3.067(4)
K1 C58 3.186(4)
C15 C16 1.383(5)
C15 C14 1.383(6)
N3 C1 1.412(5)
N3 C2 1.279(5)
C50 C49 1.394(6)
C50 C51 1.389(6)
C50 C53 1.541(5)
C5 C3 1.537(6)
N1 C47 1.396(5)
N1 C1 1.324(5)
C6 C3 1.534(6)
C72 C71 1.399(6)
C72 C73 1.379(7)
C57 C48 1.538(6)
C57 C64 1.517(6)
C57 C58 1.541(6)
N2 C11 1.390(5)
N2 C1 1.332(5)
C70 C71 1.539(6)
C70 C52 1.526(6)
C70 C77 1.530(6)
C71 C76 1.386(6)
C59 C60 1.385(6)
C59 C58 1.386(6)
C69 C68 1.380(6)
C69 C64 1.398(6)
C49 C48 1.389(5)
C68 C67 1.384(7)
C16 C34 1.535(6)
C16 C11 1.420(6)
C21 C12 1.519(6)
C21 C28 1.520(6)
C21 C22 1.541(6)
C12 C13 1.407(6)
C12 C11 1.430(5)
C26 C27 1.390(6)
C26 C25 1.392(7)
C39 C38 1.378(7)
C39 C40 1.379(6)
C27 C22 1.385(6)
C51 C52 1.398(6)
C36 C35 1.383(6)
C36 C37 1.386(6)
C66 C67 1.381(7)
C66 C65 1.384(6)
C52 C47 1.404(6)
C34 C41 1.519(6)
C34 C35 1.525(6)
C23 C22 1.380(6)
C23 C24 1.384(7)
C28 C29 1.352(7)
C28 C33 1.411(6)
C17 C14 1.546(7)
C17 C18 1.574(11)
C17 C20 1.509(9)
C17 C19 1.563(11)
C17 C19A 1.17(5)
C17 C18A 1.81(3)
C17 C20A 1.62(4)
C77 C81 1.377(6)
C77 C78 1.373(6)
C13 C14 1.366(7)
C41 C42 1.396(6)
C41 C46 1.388(6)
C81 C80 1.387(6)
C60 C61 1.391(6)
C48 C47 1.408(6)
C3 C4 1.534(6)
C3 C2 1.539(6)
C38 C37 1.393(7)
C45 C44 1.384(7)
C45 C46 1.394(7)
C7 C8 1.516(6)
C7 C9 1.562(6)
C7 C2 1.578(6)
C7 C10 1.539(7)
C42 C43 1.369(7)
C73 C74 1.387(7)
C80 C82 1.382(7)
C44 C43 1.381(7)
C82 C79 1.364(7)
C29 C30 1.376(7)
C76 C75 1.383(6)
C35 C40 1.400(6)
C32 C31 1.341(8)
C32 C33 1.375(7)
C61 C62 1.384(6)
C62 C63 1.379(6)
C63 C58 1.402(6)
C78 C79 1.390(7)
C31 C30 1.398(8)
C25 C24 1.402(7)
C64 C65 1.395(6)
C74 C75 1.397(7)
C53 C55 1.512(7)
C53 C54 1.490(8)
C53 C56 1.542(7)
C90 C91 1.28(2)
C80A C80B 1.50(2)
C95 C93 2.00(3)
C95 C94 1.438(19)
C80B C80K 1.32(2)
C93 C94 1.63(3)
C93 C92 1.39(3)
C92 C91 1.49(2)
C80M C80H 1.36(3)
C80M C80D 1.57(4)
C80M C80E 1.16(3)
C80M C80G 1.54(4)
C80M C80F 1.09(4)
C80H C80K 1.92(4)
C80H C80E 1.40(4)
C80H C80G 1.22(4)
C80H C80F 1.45(5)
C80C C80K 1.76(2)
C80C C80D 1.27(3)
C80C C80G 1.25(4)
C80C C80F 1.51(5)
C80K C80G 1.44(3)
C80D C80G 1.13(4)
C80D C80F 1.28(5)
C80E C80F 1.58(5)
C80G C80F 1.24(5)

loop_
_geom_torsion_atom_site_label_1
_geom_torsion_atom_site_label_2
_geom_torsion_atom_site_label_3
_geom_torsion_atom_site_label_4
_geom_torsion
K1 N1 C47 C52 90.6(4)
K1 N1 C47 C48 -79.3(5)
K1 N1 C1 N3 169.3(3)
K1 N1 C1 N2 -5.2(4)
K1 C72 C71 C70 -109.0(3)
K1 C72 C71 C76 69.9(3)
K1 C72 C73 C74 -69.5(4)
K1 N2 C11 C16 129.0(4)
K1 N2 C11 C12 -43.4(6)
K1 N2 C1 N3 -169.3(3)
K1 N2 C1 N1 4.5(3)
K1 C71 C76 C75 68.0(4)
K1 C59 C60 C61 -63.8(4)
K1 C59 C58 C57 -116.9(4)
K1 C59 C58 C63 65.6(3)
K1 C26 C27 C22 -70.1(4)
K1 C26 C25 C24 66.3(4)
K1 C27 C22 C21 104.6(3)
K1 C27 C22 C23 -75.1(3)
K1 C23 C22 C21 -109.5(4)
K1 C23 C22 C27 70.2(3)
K1 C23 C24 C25 -62.8(4)
K1 C60 C61 C62 -65.9(4)
K1 C73 C74 C75 -70.1(4)
K1 C76 C75 C74 67.3(4)
K1 C61 C62 C63 -66.5(4)
K1 C62 C63 C58 -72.0(4)
K1 C63 C58 C57 113.2(3)
K1 C63 C58 C59 -69.2(3)
K1 C25 C24 C23 61.7(4)
K1 C74 C75 C76 -68.0(4)
C15 C16 C34 C41 -26.7(5)
C15 C16 C34 C35 99.5(4)
C15 C16 C11 N2 -177.2(4)
C15 C16 C11 C12 -4.8(6)
C50 C49 C48 C57 169.6(4)
C50 C49 C48 C47 -3.6(6)
C50 C51 C52 C70 -173.4(4)
C50 C51 C52 C47 1.5(6)
C5 C3 C2 N3 96.9(5)
C5 C3 C2 C7 -83.5(5)
N1 K1 C72 C71 47.2(3)
N1 K1 C72 C73 172.3(3)
N1 K1 N2 C11 165.4(5)
N1 K1 N2 C1 -2.7(2)
N1 K1 C71 C72 -124.4(3)
N1 K1 C71 C70 -7.3(2)
N1 K1 C71 C76 113.4(3)
N1 K1 C59 C60 -172.6(3)
N1 K1 C59 C58 60.6(2)
N1 K1 C26 C27 -6.2(4)
N1 K1 C26 C25 -130.6(3)
N1 K1 C27 C26 176.0(3)
N1 K1 C27 C22 -59.2(3)
N1 K1 C23 C22 78.2(3)
N1 K1 C23 C24 -154.2(3)
N1 K1 C60 C59 7.2(3)
N1 K1 C60 C61 133.7(3)
N1 K1 C73 C72 -7.4(3)
N1 K1 C73 C74 116.7(3)
N1 K1 C76 C71 -56.4(2)
N1 K1 C76 C75 177.2(3)
N1 K1 C61 C60 -51.7(3)
N1 K1 C61 C62 72.9(3)
N1 K1 C62 C61 -115.4(3)
N1 K1 C62 C63 9.3(3)
N1 K1 C63 C62 -170.9(3)
N1 K1 C63 C58 -46.4(2)
N1 K1 C1 N3 -40.6(9)
N1 K1 C1 N2 175.0(4)
N1 K1 C22 C21 14.1(3)
N1 K1 C22 C27 129.5(3)
N1 K1 C22 C23 -109.5(3)
N1 K1 C25 C26 91.1(4)
N1 K1 C25 C24 -33.6(4)
N1 K1 C74 C73 -67.8(3)
N1 K1 C74 C75 56.1(3)
N1 K1 C58 C57 11.6(3)
N1 K1 C58 C59 -110.1(3)
N1 K1 C58 C63 126.8(3)
N1 K1 C24 C23 33.3(3)
N1 K1 C24 C25 161.1(3)
N1 K1 C75 C76 -2.6(3)
N1 K1 C75 C74 -127.2(3)
C6 C3 C2 N3 -141.3(4)
C6 C3 C2 C7 38.2(6)
C72 C71 C76 K1 -68.1(3)
C72 C71 C76 C75 -0.1(6)
C72 C73 C74 K1 68.5(4)
C72 C73 C74 C75 -1.7(7)
C57 C48 C47 N1 5.8(6)
C57 C48 C47 C52 -164.2(4)
C57 C64 C65 C66 -178.2(4)
N2 K1 N1 C47 158.0(4)
N2 K1 N1 C1 2.8(2)
N2 K1 C72 C71 89.4(3)
N2 K1 C72 C73 -145.5(3)
N2 K1 C71 C72 -93.9(3)
N2 K1 C71 C70 23.1(3)
N2 K1 C71 C76 143.9(2)
N2 K1 C59 C60 150.1(3)
N2 K1 C59 C58 23.3(3)
N2 K1 C26 C27 34.9(3)
N2 K1 C26 C25 -89.6(3)
N2 K1 C27 C26 -146.9(3)
N2 K1 C27 C22 -22.1(3)
N2 K1 C23 C22 82.3(3)
N2 K1 C23 C24 -150.1(3)
N2 K1 C60 C59 -36.4(3)
N2 K1 C60 C61 90.0(3)
N2 K1 C73 C72 39.1(3)
N2 K1 C73 C74 163.2(3)
N2 K1 C76 C71 -40.5(3)
N2 K1 C76 C75 -166.9(3)
N2 K1 C61 C60 -106.7(3)
N2 K1 C61 C62 17.9(3)
N2 K1 C62 C61 -164.7(2)
N2 K1 C62 C63 -40.0(3)
N2 K1 C63 C62 139.5(3)
N2 K1 C63 C58 -96.0(3)
N2 K1 C1 N3 144.4(11)
N2 K1 C1 N1 -175.0(4)
N2 K1 C22 C21 39.4(2)
N2 K1 C22 C27 154.8(3)
N2 K1 C22 C23 -84.1(3)
N2 K1 C25 C26 98.0(3)
N2 K1 C25 C24 -26.7(3)
N2 K1 C74 C73 -23.2(4)
N2 K1 C74 C75 100.6(3)
N2 K1 C58 C57 -35.6(3)
N2 K1 C58 C59 -157.4(3)
N2 K1 C58 C63 79.6(3)
N2 K1 C24 C23 26.4(3)
N2 K1 C24 C25 154.2(3)
N2 K1 C75 C76 17.9(4)
N2 K1 C75 C74 -106.7(3)
C70 C71 C76 K1 110.8(4)
C70 C71 C76 C75 178.8(4)
C70 C52 C47 N1 -3.3(5)
C70 C52 C47 C48 167.0(4)
C70 C77 C81 C80 -175.2(4)
C70 C77 C78 C79 175.7(4)
C71 C72 C73 K1 71.1(4)
C71 C72 C73 C74 1.6(7)
C71 C70 C52 C51 108.5(4)
C71 C70 C52 C47 -66.5(5)
C71 C70 C77 C81 -41.5(5)
C71 C70 C77 C78 141.5(4)
C71 C76 C75 K1 -67.3(4)
C71 C76 C75 C74 0.0(6)
C59 K1 N1 C47 29.2(3)
C59 K1 N1 C1 -126.0(2)
C59 K1 C72 C71 -19.2(3)
C59 K1 C72 C73 105.9(3)
C59 K1 N2 C11 -143.9(4)
C59 K1 N2 C1 48.0(2)
C59 K1 C71 C72 161.5(3)
C59 K1 C71 C70 -81.5(3)
C59 K1 C71 C76 39.3(2)
C59 K1 C26 C27 -178.3(3)
C59 K1 C26 C25 57.2(4)
C59 K1 C27 C26 4.7(7)
C59 K1 C27 C22 129.5(5)
C59 K1 C23 C22 165.6(2)
C59 K1 C23 C24 -66.8(3)
C59 K1 C60 C61 126.5(4)
C59 K1 C73 C72 -82.1(3)
C59 K1 C73 C74 42.0(3)
C59 K1 C76 C71 -136.6(3)
C59 K1 C76 C75 97.0(3)
C59 K1 C61 C60 -28.9(2)
C59 K1 C61 C62 95.7(3)
C59 K1 C62 C61 -61.7(3)
C59 K1 C62 C63 63.0(3)
C59 K1 C63 C62 -94.1(3)
C59 K1 C63 C58 30.4(2)
C59 K1 C1 N3 10.3(10)
C59 K1 C1 N1 50.9(2)
C59 K1 C1 N2 -134.1(2)
C59 K1 C22 C21 94.0(4)
C59 K1 C22 C27 -150.6(3)
C59 K1 C22 C23 -29.6(5)
C59 K1 C25 C26 -140.4(3)
C59 K1 C25 C24 94.9(3)
C59 K1 C74 C73 -141.4(3)
C59 K1 C74 C75 -17.6(3)
C59 K1 C58 C57 121.8(4)
C59 K1 C58 C63 -123.1(4)
C59 K1 C24 C23 130.5(3)
C59 K1 C24 C25 -101.6(3)
C59 K1 C75 C76 -74.0(3)
C59 K1 C75 C74 161.4(3)
C59 C60 C61 K1 64.4(4)
C59 C60 C61 C62 -1.5(7)
C69 C68 C67 C66 -1.6(7)
C69 C64 C65 C66 0.6(6)
C49 C50 C51 C52 4.2(6)
C49 C50 C53 C55 -63.5(6)
C49 C50 C53 C54 58.8(6)
C49 C50 C53 C56 -179.2(4)
C49 C48 C47 N1 179.1(4)
C49 C48 C47 C52 9.1(6)
C68 C69 C64 C57 176.9(4)
C68 C69 C64 C65 -2.0(6)
C16 C15 C14 C17 -177.2(4)
C16 C15 C14 C13 1.4(7)
C16 C34 C41 C42 105.1(5)
C16 C34 C41 C46 -72.7(5)
C16 C34 C35 C36 -12.9(6)
C16 C34 C35 C40 168.1(4)
C21 C12 C13 C14 174.6(4)
C21 C12 C11 N2 0.9(5)
C21 C12 C11 C16 -172.2(4)
C21 C28 C29 C30 178.6(5)
C21 C28 C33 C32 -179.3(5)
C12 C21 C28 C29 102.7(5)
C12 C21 C28 C33 -79.8(6)
C12 C21 C22 K1 -89.1(3)
C12 C21 C22 C27 -172.8(4)
C12 C21 C22 C23 6.8(5)
C12 C13 C14 C15 -0.2(7)
C12 C13 C14 C17 178.3(4)
C26 K1 N1 C47 -145.7(3)
C26 K1 N1 C1 59.2(3)
C26 K1 C72 C71 -162.9(3)
C26 K1 C72 C73 -37.7(3)
C26 K1 N2 C11 15.3(4)
C26 K1 N2 C1 -152.8(2)
C26 K1 C71 C72 18.4(3)
C26 K1 C71 C70 135.4(3)
C26 K1 C71 C76 -103.8(3)
C26 K1 C59 C60 2.8(4)
C26 K1 C59 C58 -124.0(3)
C26 K1 C27 C22 124.8(4)
C26 K1 C23 C22 -66.9(3)
C26 K1 C23 C24 60.7(3)
C26 K1 C60 C59 -178.0(3)
C26 K1 C60 C61 -51.6(3)
C26 K1 C73 C72 139.4(3)
C26 K1 C73 C74 -96.5(3)
C26 K1 C76 C71 86.1(3)
C26 K1 C76 C75 -40.3(3)
C26 K1 C61 C60 134.7(3)
C26 K1 C61 C62 -100.7(3)
C26 K1 C62 C61 84.7(3)
C26 K1 C62 C63 -150.6(3)
C26 K1 C63 C62 35.8(3)
C26 K1 C63 C58 160.2(2)
C26 K1 C1 N3 178.6(10)
C26 K1 C1 N1 -140.8(2)
C26 K1 C1 N2 34.2(3)
C26 K1 C22 C21 -145.4(3)
C26 K1 C22 C27 -30.0(3)
C26 K1 C22 C23 91.0(3)
C26 K1 C25 C24 -124.7(5)
C26 K1 C74 C73 76.0(3)
C26 K1 C74 C75 -160.1(3)
C26 K1 C58 C57 -147.2(3)
C26 K1 C58 C59 91.0(3)
C26 K1 C58 C63 -32.0(4)
C26 K1 C24 C23 -97.6(3)
C26 K1 C24 C25 30.2(3)
C26 K1 C75 C76 143.8(3)
C26 K1 C75 C74 19.3(3)
C26 C27 C22 K1 71.6(4)
C26 C27 C22 C21 176.2(4)
C26 C27 C22 C23 -3.4(6)
C26 C25 C24 K1 -62.0(4)
C26 C25 C24 C23 -0.3(6)
C39 C38 C37 C36 0.2(7)
C27 K1 N1 C47 -148.8(3)
C27 K1 N1 C1 56.1(3)
C27 K1 C72 C71 173.4(3)
C27 K1 C72 C73 -61.4(3)
C27 K1 N2 C11 29.8(4)
C27 K1 N2 C1 -138.3(2)
C27 K1 C71 C72 -6.5(3)
C27 K1 C71 C70 110.5(3)
C27 K1 C71 C76 -128.7(2)
C27 K1 C59 C60 -0.5(7)
C27 K1 C59 C58 -127.3(5)
C27 K1 C26 C25 -124.5(4)
C27 K1 C23 C22 -32.8(2)
C27 K1 C23 C24 94.7(3)
C27 K1 C60 C59 179.8(3)
C27 K1 C60 C61 -53.7(4)
C27 K1 C73 C72 111.7(3)
C27 K1 C73 C74 -124.2(3)
C27 K1 C76 C71 57.4(3)
C27 K1 C76 C75 -68.9(3)
C27 K1 C61 C60 143.4(3)
C27 K1 C61 C62 -92.0(3)
C27 K1 C62 C61 104.9(3)
C27 K1 C62 C63 -130.4(3)
C27 K1 C63 C62 67.5(3)
C27 K1 C63 C58 -168.1(2)
C27 K1 C1 N3 -172.3(10)
C27 K1 C1 N1 -131.7(2)
C27 K1 C1 N2 43.3(2)
C27 K1 C22 C21 -115.4(4)
C27 K1 C22 C23 121.0(4)
C27 K1 C25 C26 30.9(3)
C27 K1 C25 C24 -93.8(3)
C27 K1 C74 C73 50.4(3)
C27 K1 C74 C75 174.3(3)
C27 K1 C58 C57 -89.9(4)
C27 K1 C58 C59 148.4(4)
C27 K1 C58 C63 25.3(5)
C27 K1 C24 C23 -63.5(3)
C27 K1 C24 C25 64.4(3)
C27 K1 C75 C76 118.7(3)
C27 K1 C75 C74 -5.9(3)
C27 C26 C25 K1 -66.1(4)
C27 C26 C25 C24 0.2(6)
C51 C50 C49 C48 -3.1(6)
C51 C50 C53 C55 120.0(6)
C51 C50 C53 C54 -117.6(6)
C51 C50 C53 C56 4.4(6)
C51 C52 C47 N1 -178.4(4)
C51 C52 C47 C48 -8.1(6)
C36 C35 C40 C39 0.4(6)
C52 C70 C71 K1 59.8(4)
C52 C70 C71 C72 146.8(4)
C52 C70 C71 C76 -32.1(5)
C52 C70 C77 C81 85.0(5)
C52 C70 C77 C78 -92.0(5)
C34 C16 C11 N2 -2.0(6)
C34 C16 C11 C12 170.4(4)
C34 C41 C42 C43 -179.6(4)
C34 C41 C46 C45 -179.5(4)
C34 C35 C40 C39 179.4(4)
C23 K1 N1 C47 162.8(3)
C23 K1 N1 C1 7.6(3)
C23 K1 C72 C71 152.6(3)
C23 K1 C72 C73 -82.3(3)
C23 K1 N2 C11 -9.5(4)
C23 K1 N2 C1 -177.6(3)
C23 K1 C71 C72 -37.1(3)
C23 K1 C71 C70 80.0(3)
C23 K1 C71 C76 -159.3(2)
C23 K1 C59 C60 84.3(3)
C23 K1 C59 C58 -42.5(3)
C23 K1 C26 C27 63.3(3)
C23 K1 C26 C25 -61.2(3)
C23 K1 C27 C26 -93.4(3)
C23 K1 C27 C22 31.4(2)
C23 K1 C60 C59 -117.5(3)
C23 K1 C60 C61 8.9(3)
C23 K1 C73 C72 108.1(3)
C23 K1 C73 C74 -127.8(3)
C23 K1 C76 C71 39.1(4)
C23 K1 C76 C75 -87.3(4)
C23 K1 C61 C60 -172.8(3)
C23 K1 C61 C62 -48.2(3)
C23 K1 C62 C61 133.7(3)
C23 K1 C62 C63 -101.6(3)
C23 K1 C63 C62 78.3(3)
C23 K1 C63 C58 -157.2(3)
C23 K1 C1 N3 146.5(10)
C23 K1 C1 N1 -172.9(2)
C23 K1 C1 N2 2.1(2)
C23 K1 C22 C21 123.6(4)
C23 K1 C22 C27 -121.0(4)
C23 K1 C25 C26 96.6(3)
C23 K1 C25 C24 -28.1(3)
C23 K1 C74 C73 62.8(3)
C23 K1 C74 C75 -173.3(3)
C23 K1 C58 C57 -89.7(3)
C23 K1 C58 C59 148.6(2)
C23 K1 C58 C63 25.5(3)
C23 K1 C24 C25 127.9(5)
C23 K1 C75 C76 134.8(3)
C23 K1 C75 C74 10.3(4)
C28 C21 C12 C13 16.3(6)
C28 C21 C12 C11 -165.5(4)
C28 C21 C22 K1 141.7(3)
C28 C21 C22 C27 58.0(5)
C28 C21 C22 C23 -122.4(4)
C28 C29 C30 C31 -0.8(9)
C77 C70 C71 K1 -172.5(2)
C77 C70 C71 C72 -85.5(5)
C77 C70 C71 C76 95.6(5)
C77 C70 C52 C51 -18.5(6)
C77 C70 C52 C47 166.5(4)
C77 C81 C80 C82 -0.7(7)
C77 C78 C79 C82 0.0(7)
C13 C12 C11 N2 179.0(4)
C13 C12 C11 C16 5.9(6)
C41 C34 C35 C36 113.9(4)
C41 C34 C35 C40 -65.1(5)
C41 C42 C43 C44 0.6(7)
C11 N2 C1 K1 -170.7(4)
C11 N2 C1 N3 20.0(6)
C11 N2 C1 N1 -166.2(4)
C11 C16 C34 C41 158.1(4)
C11 C16 C34 C35 -75.8(5)
C11 C12 C13 C14 -3.6(6)
C81 C77 C78 C79 -1.5(7)
C81 C80 C82 C79 -0.8(7)
C60 C59 C58 K1 -66.9(4)
C60 C59 C58 C57 176.2(4)
C60 C59 C58 C63 -1.3(6)
C60 C61 C62 K1 68.9(4)
C60 C61 C62 C63 2.4(6)
C48 C57 C64 C69 -76.4(5)
C48 C57 C64 C65 102.4(4)
C48 C57 C58 K1 -59.6(4)
C48 C57 C58 C59 36.7(5)
C48 C57 C58 C63 -145.8(4)
C38 C39 C40 C35 0.6(7)
C45 C44 C43 C42 -0.2(8)
C8 C7 C2 N3 -16.2(5)
C8 C7 C2 C3 164.2(4)
C42 C41 C46 C45 2.5(6)
C73 C72 C71 K1 -70.7(4)
C73 C72 C71 C70 -179.7(4)
C73 C72 C71 C76 -0.7(6)
C73 C74 C75 K1 68.9(4)
C73 C74 C75 C76 0.9(7)
C80 C82 C79 C78 1.1(7)
C44 C45 C46 C41 -2.2(7)
C29 C28 C33 C32 -1.7(8)
C35 C36 C37 C38 0.7(7)
C35 C34 C41 C42 -22.0(5)
C35 C34 C41 C46 160.2(4)
C32 C31 C30 C29 1.2(9)
C9 C7 C2 N3 97.8(4)
C9 C7 C2 C3 -81.8(5)
C61 K1 N1 C47 45.4(3)
C61 K1 N1 C1 -109.8(2)
C61 K1 C72 C71 -60.3(3)
C61 K1 C72 C73 64.8(3)
C61 K1 N2 C11 -99.6(4)
C61 K1 N2 C1 92.3(2)
C61 K1 C71 C72 133.4(3)
C61 K1 C71 C70 -109.5(3)
C61 K1 C71 C76 11.2(3)
C61 K1 C59 C60 29.1(3)
C61 K1 C59 C58 -97.7(3)
C61 K1 C26 C27 163.5(3)
C61 K1 C26 C25 39.1(3)
C61 K1 C27 C26 -19.9(3)
C61 K1 C27 C22 105.0(3)
C61 K1 C23 C22 -158.6(3)
C61 K1 C23 C24 -31.0(3)
C61 K1 C60 C59 -126.5(4)
C61 K1 C73 C72 -129.9(3)
C61 K1 C73 C74 -5.8(3)
C61 K1 C76 C71 -170.1(2)
C61 K1 C76 C75 63.6(3)
C61 K1 C62 C63 124.7(4)
C61 K1 C63 C62 -29.8(2)
C61 K1 C63 C58 94.6(3)
C61 K1 C1 N3 41.6(10)
C61 K1 C1 N1 82.2(3)
C61 K1 C1 N2 -102.8(2)
C61 K1 C22 C21 150.0(2)
C61 K1 C22 C27 -94.6(3)
C61 K1 C22 C23 26.4(3)
C61 K1 C25 C26 -141.1(3)
C61 K1 C25 C24 94.2(3)
C61 K1 C74 C73 174.9(3)
C61 K1 C74 C75 -61.2(3)
C61 K1 C58 C57 -177.8(3)
C61 K1 C58 C59 60.4(3)
C61 K1 C58 C63 -62.6(3)
C61 K1 C24 C23 149.8(3)
C61 K1 C24 C25 -82.3(3)
C61 K1 C75 C76 -116.5(3)
C61 K1 C75 C74 119.0(3)
C61 C62 C63 K1 69.3(4)
C61 C62 C63 C58 -2.7(6)
C62 K1 N1 C47 70.2(3)
C62 K1 N1 C1 -85.0(2)
C62 K1 C72 C71 -41.9(4)
C62 K1 C72 C73 83.2(4)
C62 K1 N2 C11 -92.1(4)
C62 K1 N2 C1 99.9(2)
C62 K1 C71 C72 156.8(3)
C62 K1 C71 C70 -86.2(3)
C62 K1 C71 C76 34.6(3)
C62 K1 C59 C60 61.9(3)
C62 K1 C59 C58 -64.9(3)
C62 K1 C26 C27 138.2(3)
C62 K1 C26 C25 13.7(3)
C62 K1 C27 C26 -49.8(3)
C62 K1 C27 C22 75.0(3)
C62 K1 C23 C22 -177.0(3)
C62 K1 C23 C24 -49.5(3)
C62 K1 C60 C59 -96.2(3)
C62 K1 C60 C61 30.3(2)
C62 K1 C73 C72 -134.5(3)
C62 K1 C73 C74 -10.5(4)
C62 K1 C76 C71 -153.7(2)
C62 K1 C76 C75 79.9(3)
C62 K1 C61 C60 -124.6(4)
C62 K1 C63 C58 124.5(4)
C62 K1 C1 N3 60.0(10)
C62 K1 C1 N1 100.6(2)
C62 K1 C1 N2 -84.4(2)
C62 K1 C22 C21 126.8(3)
C62 K1 C22 C27 -117.8(3)
C62 K1 C22 C23 3.2(3)
C62 K1 C25 C26 -166.5(3)
C62 K1 C25 C24 68.8(3)
C62 K1 C74 C73 172.9(3)
C62 K1 C74 C75 -63.2(3)
C62 K1 C58 C57 -145.3(4)
C62 K1 C58 C59 92.9(3)
C62 K1 C58 C63 -30.1(2)
C62 K1 C24 C23 127.0(3)
C62 K1 C24 C25 -105.1(3)
C62 K1 C75 C76 -109.2(3)
C62 K1 C75 C74 126.2(3)
C62 C63 C58 K1 71.4(4)
C62 C63 C58 C57 -175.4(4)
C62 C63 C58 C59 2.1(6)
C14 C15 C16 C34 -174.1(4)
C14 C15 C16 C11 1.3(6)
C63 K1 N1 C47 74.2(3)
C63 K1 N1 C1 -81.0(2)
C63 K1 C72 C71 7.6(4)
C63 K1 C72 C73 132.7(3)
C63 K1 N2 C11 -108.4(4)
C63 K1 N2 C1 83.5(2)
C63 K1 C71 C72 -175.0(3)
C63 K1 C71 C70 -57.9(3)
C63 K1 C71 C76 62.8(3)
C63 K1 C59 C60 95.3(3)
C63 K1 C59 C58 -31.5(2)
C63 K1 C26 C27 123.2(3)
C63 K1 C26 C25 -1.3(4)
C63 K1 C27 C26 -77.8(3)
C63 K1 C27 C22 47.0(3)
C63 K1 C23 C22 158.0(3)
C63 K1 C23 C24 -74.4(3)
C63 K1 C60 C59 -62.8(3)
C63 K1 C60 C61 63.6(3)
C63 K1 C73 C72 -86.9(4)
C63 K1 C73 C74 37.2(5)
C63 K1 C76 C71 -126.8(2)
C63 K1 C76 C75 106.8(3)
C63 K1 C61 C60 -94.3(3)
C63 K1 C61 C62 30.3(2)
C63 K1 C62 C61 -124.7(4)
C63 K1 C1 N3 53.4(10)
C63 K1 C1 N1 94.0(2)
C63 K1 C1 N2 -91.0(2)
C63 K1 C22 C21 99.1(3)
C63 K1 C22 C27 -145.5(3)
C63 K1 C22 C23 -24.5(3)
C63 K1 C25 C26 178.9(3)
C63 K1 C25 C24 54.2(3)
C63 K1 C74 C73 -159.3(3)
C63 K1 C74 C75 -35.5(4)
C63 K1 C58 C57 -115.2(4)
C63 K1 C58 C59 123.1(4)
C63 K1 C24 C23 105.2(3)
C63 K1 C24 C25 -126.9(3)
C63 K1 C75 C76 -82.4(3)
C63 K1 C75 C74 153.0(3)
C37 C36 C35 C34 -180.0(4)
C37 C36 C35 C40 -1.0(6)
C47 N1 C1 K1 -156.4(4)
C47 N1 C1 N3 12.9(5)
C47 N1 C1 N2 -161.6(4)
C67 C66 C65 C64 0.2(7)
C78 C77 C81 C80 1.8(6)
C4 C3 C2 N3 -19.7(6)
C4 C3 C2 C7 159.9(4)
C1 K1 N1 C47 155.2(5)
C1 K1 C72 C71 67.7(3)
C1 K1 C72 C73 -167.2(3)
C1 K1 N2 C11 168.1(5)
C1 K1 C71 C72 -109.2(3)
C1 K1 C71 C70 7.9(3)
C1 K1 C71 C76 128.6(3)
C1 K1 C59 C60 168.3(3)
C1 K1 C59 C58 41.5(2)
C1 K1 C26 C27 20.5(3)
C1 K1 C26 C25 -103.9(3)
C1 K1 C27 C26 -163.7(3)
C1 K1 C27 C22 -38.9(3)
C1 K1 C23 C22 81.3(3)
C1 K1 C23 C24 -151.1(3)
C1 K1 C60 C59 -12.7(3)
C1 K1 C60 C61 113.8(3)
C1 K1 C73 C72 13.5(3)
C1 K1 C73 C74 137.6(3)
C1 K1 C76 C71 -49.8(2)
C1 K1 C76 C75 -176.2(3)
C1 K1 C61 C60 -77.8(3)
C1 K1 C61 C62 46.8(3)
C1 K1 C62 C61 -139.8(2)
C1 K1 C62 C63 -15.0(3)
C1 K1 C63 C62 164.9(3)
C1 K1 C63 C58 -70.7(3)
C1 K1 C22 C21 26.9(3)
C1 K1 C22 C27 142.3(3)
C1 K1 C22 C23 -96.7(3)
C1 K1 C25 C26 97.3(3)
C1 K1 C25 C24 -27.4(3)
C1 K1 C74 C73 -51.3(3)
C1 K1 C74 C75 72.5(3)
C1 K1 C58 C57 -13.4(3)
C1 K1 C58 C59 -135.2(3)
C1 K1 C58 C63 101.8(3)
C1 K1 C24 C23 30.6(3)
C1 K1 C24 C25 158.4(3)
C1 K1 C75 C76 4.2(3)
C1 K1 C75 C74 -120.3(3)
C1 N3 C2 C3 19.5(7)
C1 N3 C2 C7 -160.0(4)
C1 N1 C47 C52 -118.9(4)
C1 N1 C47 C48 71.2(5)
C1 N2 C11 C16 -66.2(6)
C1 N2 C11 C12 121.4(4)
C22 K1 N1 C47 -171.8(3)
C22 K1 N1 C1 33.0(3)
C22 K1 C72 C71 151.3(3)
C22 K1 C72 C73 -83.6(3)
C22 K1 N2 C11 19.0(4)
C22 K1 N2 C1 -149.1(2)
C22 K1 C71 C72 -31.3(3)
C22 K1 C71 C70 85.8(3)
C22 K1 C71 C76 -153.5(2)
C22 K1 C59 C60 101.9(4)
C22 K1 C59 C58 -24.9(5)
C22 K1 C26 C27 30.3(3)
C22 K1 C26 C25 -94.1(3)
C22 K1 C27 C26 -124.8(4)
C22 K1 C23 C24 127.6(4)
C22 K1 C60 C59 -133.4(3)
C22 K1 C60 C61 -6.9(4)
C22 K1 C73 C72 96.6(3)
C22 K1 C73 C74 -139.4(3)
C22 K1 C76 C71 34.1(3)
C22 K1 C76 C75 -92.3(3)
C22 K1 C61 C60 175.9(3)
C22 K1 C61 C62 -59.4(3)
C22 K1 C62 C61 132.3(2)
C22 K1 C62 C63 -102.9(3)
C22 K1 C63 C62 88.5(3)
C22 K1 C63 C58 -147.1(2)
C22 K1 C1 N3 171.5(10)
C22 K1 C1 N1 -147.9(2)
C22 K1 C1 N2 27.1(2)
C22 K1 C25 C26 64.6(3)
C22 K1 C25 C24 -60.1(3)
C22 K1 C74 C73 42.8(3)
C22 K1 C74 C75 166.7(3)
C22 K1 C58 C57 -70.4(3)
C22 K1 C58 C59 167.8(2)
C22 K1 C58 C63 44.7(3)
C22 K1 C24 C23 -29.0(3)
C22 K1 C24 C25 98.9(3)
C22 K1 C75 C76 108.0(3)
C22 K1 C75 C74 -16.6(3)
C22 C21 C12 C13 -109.5(4)
C22 C21 C12 C11 68.6(5)
C22 C21 C28 C29 -129.9(5)
C22 C21 C28 C33 47.5(6)
C22 C23 C24 K1 61.3(4)
C22 C23 C24 C25 -1.5(7)
C2 N3 C1 K1 128.8(9)
C2 N3 C1 N1 93.8(5)
C2 N3 C1 N2 -92.2(6)
C46 C41 C42 C43 -1.7(7)
C46 C45 C44 C43 1.0(7)
C31 C32 C33 C28 2.1(9)
C40 C39 C38 C37 -0.9(7)
C33 C28 C29 C30 1.1(8)
C33 C32 C31 C30 -1.9(9)
C25 C26 C27 K1 71.9(4)
C25 C26 C27 C22 1.7(6)
C64 C57 C48 C49 10.4(5)
C64 C57 C48 C47 -176.3(4)
C64 C57 C58 K1 175.4(2)
C64 C57 C58 C59 -88.3(5)
C64 C57 C58 C63 89.1(4)
C64 C69 C68 C67 2.5(6)
C18 C17 C14 C15 -57.3(7)
C18 C17 C14 C13 124.2(7)
C58 K1 N1 C47 53.5(3)
C58 K1 N1 C1 -101.7(2)
C58 K1 C72 C71 3.5(3)
C58 K1 C72 C73 128.7(3)
C58 K1 N2 C11 -134.3(4)
C58 K1 N2 C1 57.7(2)
C58 K1 C71 C72 -176.9(3)
C58 K1 C71 C70 -59.9(3)
C58 K1 C71 C76 60.9(3)
C58 K1 C59 C60 126.8(4)
C58 K1 C26 C27 139.6(3)
C58 K1 C26 C25 15.1(4)
C58 K1 C27 C26 -93.2(4)
C58 K1 C27 C22 31.7(5)
C58 K1 C23 C22 147.3(2)
C58 K1 C23 C24 -85.2(3)
C58 K1 C60 C59 -29.1(2)
C58 K1 C60 C61 97.4(3)
C58 K1 C73 C72 -66.3(3)
C58 K1 C73 C74 57.8(3)
C58 K1 C76 C71 -119.3(2)
C58 K1 C76 C75 114.3(3)
C58 K1 C61 C60 -60.9(3)
C58 K1 C61 C62 63.7(2)
C58 K1 C62 C61 -94.3(3)
C58 K1 C62 C63 30.4(2)
C58 K1 C63 C62 -124.5(4)
C58 K1 C1 N3 27.5(10)
C58 K1 C1 N1 68.1(2)
C58 K1 C1 N2 -116.9(2)
C58 K1 C22 C21 79.3(3)
C58 K1 C22 C27 -165.3(2)
C58 K1 C22 C23 -44.3(3)
C58 K1 C25 C26 -170.6(3)
C58 K1 C25 C24 64.7(3)
C58 K1 C74 C73 -135.2(3)
C58 K1 C74 C75 -11.4(3)
C58 K1 C24 C23 105.5(3)
C58 K1 C24 C25 -126.6(3)
C58 K1 C75 C76 -65.6(3)
C58 K1 C75 C74 169.9(3)
C58 C57 C48 C49 -112.4(4)
C58 C57 C48 C47 60.9(5)
C58 C57 C64 C69 47.1(5)
C58 C57 C64 C65 -134.1(4)
C58 C59 C60 K1 64.8(4)
C58 C59 C60 C61 1.0(7)
C10 C7 C2 N3 -140.1(4)
C10 C7 C2 C3 40.3(6)
C24 C23 C22 K1 -66.9(4)
C24 C23 C22 C21 -176.4(4)
C24 C23 C22 C27 3.3(6)
C20 C17 C14 C15 177.7(6)
C20 C17 C14 C13 -0.7(9)
C65 C66 C67 C68 0.3(7)
C53 C50 C49 C48 -179.8(4)
C53 C50 C51 C52 -179.3(4)
C19 C17 C14 C15 60.2(8)
C19 C17 C14 C13 -118.2(7)
C80A C80B C80K C80H 99(2)
C80A C80B C80K C80C -168.7(17)
C80A C80B C80K C80G 143(2)
C95 C93 C92 C91 171(3)
C80B C80K C80G C80M -106(5)
C80B C80K C80G C80H -102(3)
C80B C80K C80G C80C 127(2)
C80B C80K C80G C80D 94(5)
C80B C80K C80G C80F -170(4)
C93 C92 C91 C90 -107(3)
C94 C95 C93 C92 33(4)
C94 C93 C92 C91 -165(2)
C92 C93 C94 C95 -164.4(19)
C80M C80H C80K C80B 99(3)
C80M C80H C80K C80C -31(2)
C80M C80H C80K C80G 3(3)
C80M C80H C80E C80F 50(2)
C80M C80H C80G C80C -97(4)
C80M C80H C80G C80K -178(2)
C80M C80H C80G C80D -11(4)
C80M C80H C80G C80F -47(2)
C80M C80H C80F C80C 130(4)
C80M C80H C80F C80D 76(3)
C80M C80H C80F C80E -55(2)
C80M C80H C80F C80G 101(4)
C80M C80D C80G C80H 10(4)
C80M C80D C80G C80C 133(2)
C80M C80D C80G C80K 169(5)
C80M C80D C80G C80F 48(2)
C80M C80D C80F C80H -61(3)
C80M C80D C80F C80C -153(3)
C80M C80D C80F C80E -7(3)
C80M C80D C80F C80G -86(4)
C80M C80E C80F C80H 84(3)
C80M C80E C80F C80C 95(8)
C80M C80E C80F C80D 9(4)
C80M C80E C80F C80G 64(3)
C80M C80G C80F C80H -62(3)
C80M C80G C80F C80C 155(3)
C80M C80G C80F C80D 87(3)
C80M C80G C80F C80E -42(2)
C80H C80M C80D C80C 37(3)
C80H C80M C80D C80G -7(3)
C80H C80M C80D C80F 65(3)
C80H C80M C80E C80F -70(3)
C80H C80M C80G C80C 123(4)
C80H C80M C80G C80K 4(5)
C80H C80M C80G C80D 170(4)
C80H C80M C80G C80F 96(4)
C80H C80M C80F C80C -79(4)
C80H C80M C80F C80D -107(3)
C80H C80M C80F C80E 66(2)
C80H C80M C80F C80G -53(2)
C80H C80K C80G C80M -4(4)
C80H C80K C80G C80C -130(3)
C80H C80K C80G C80D -163(7)
C80H C80K C80G C80F -68(4)
C80H C80E C80F C80M -84(3)
C80H C80E C80F C80C 10(7)
C80H C80E C80F C80D -75(5)
C80H C80E C80F C80G -20(3)
C80H C80G C80F C80M 62(3)
C80H C80G C80F C80C -143(3)
C80H C80G C80F C80D 149(4)
C80H C80G C80F C80E 21(3)
C80C C80K C80G C80M 127(6)
C80C C80K C80G C80H 130(3)
C80C C80K C80G C80D -33(4)
C80C C80K C80G C80F 62(4)
C80C C80D C80G C80M -133(2)
C80C C80D C80G C80H -122(5)
C80C C80D C80G C80K 37(4)
C80C C80D C80G C80F -84(3)
C80C C80D C80F C80M 153(3)
C80C C80D C80F C80H 92(3)
C80C C80D C80F C80E 146(5)
C80C C80D C80F C80G 67(3)
C80C C80G C80F C80M -155(3)
C80C C80G C80F C80H 143(3)
C80C C80G C80F C80D -68(2)
C80C C80G C80F C80E 163(3)
C80K C80H C80E C80M -76(6)
C80K C80H C80E C80F -26(6)
C80K C80H C80G C80M 178(2)
C80K C80H C80G C80C 80(4)
C80K C80H C80G C80D 166(6)
C80K C80H C80G C80F 130(3)
C80K C80H C80F C80M -135(3)
C80K C80H C80F C80C -6(3)
C80K C80H C80F C80D -60(3)
C80K C80H C80F C80E 170(2)
C80K C80H C80F C80G -35(2)
C80K C80C C80D C80M -66(2)
C80K C80C C80D C80G -19(3)
C80K C80C C80D C80F -86(3)
C80K C80C C80G C80M -153(3)
C80K C80C C80G C80H -85(4)
C80K C80C C80G C80D 156(3)
C80K C80C C80G C80F -134(3)
C80K C80C C80F C80M 68(5)
C80K C80C C80F C80H 6(3)
C80K C80C C80F C80D 104(2)
C80K C80C C80F C80E -3(8)
C80K C80C C80F C80G 36(3)
C80K C80G C80F C80M 140(4)
C80K C80G C80F C80H 77(4)
C80K C80G C80F C80C -65(4)
C80K C80G C80F C80D -134(5)
C80K C80G C80F C80E 98(5)
C80D C80M C80H C80K 5(3)
C80D C80M C80H C80E -148(3)
C80D C80M C80H C80G 7(2)
C80D C80M C80H C80F -51(3)
C80D C80M C80E C80H 60(4)
C80D C80M C80E C80F -10(4)
C80D C80M C80G C80H -170(4)
C80D C80M C80G C80C -47(3)
C80D C80M C80G C80K -166(7)
C80D C80M C80G C80F -74(3)
C80D C80M C80F C80H 107(3)
C80D C80M C80F C80C 28(3)
C80D C80M C80F C80E 173(3)
C80D C80M C80F C80G 54(2)
C80D C80C C80K C80B -61(3)
C80D C80C C80K C80H 49(2)
C80D C80C C80K C80G 19(3)
C80D C80C C80G C80M 50(3)
C80D C80C C80G C80H 118(5)
C80D C80C C80G C80K -156(3)
C80D C80C C80G C80F 69(3)
C80D C80C C80F C80M -36(4)
C80D C80C C80F C80H -98(3)
C80D C80C C80F C80E -106(9)
C80D C80C C80F C80G -68(3)
C80D C80G C80F C80M -87(3)
C80D C80G C80F C80H -149(4)
C80D C80G C80F C80C 68(2)
C80D C80G C80F C80E -129(4)
C80E C80M C80H C80K 152(3)
C80E C80M C80H C80G 154(3)
C80E C80M C80H C80F 97(3)
C80E C80M C80D C80C -16(5)
C80E C80M C80D C80G -60(5)
C80E C80M C80D C80F 12(5)
C80E C80M C80G C80H -25(3)
C80E C80M C80G C80C 98(3)
C80E C80M C80G C80K -21(6)
C80E C80M C80G C80D 145(3)
C80E C80M C80G C80F 71(4)
C80E C80M C80F C80H -66(2)
C80E C80M C80F C80C -145(4)
C80E C80M C80F C80D -173(3)
C80E C80M C80F C80G -119(3)
C80E C80H C80K C80B 158(6)
C80E C80H C80K C80C 29(6)
C80E C80H C80K C80G 62(6)
C80E C80H C80G C80M 22(3)
C80E C80H C80G C80C -76(5)
C80E C80H C80G C80K -156(3)
C80E C80H C80G C80D 10(6)
C80E C80H C80G C80F -26(4)
C80E C80H C80F C80M 55(2)
C80E C80H C80F C80C -175(3)
C80E C80H C80F C80D 131(4)
C80E C80H C80F C80G 155(4)
C80G C80M C80H C80K -2(2)
C80G C80M C80H C80E -154(3)
C80G C80M C80H C80F -57(3)
C80G C80M C80D C80C 45(2)
C80G C80M C80D C80F 72(3)
C80G C80M C80E C80H 21(2)
C80G C80M C80E C80F -49(3)
C80G C80M C80F C80H 53(2)
C80G C80M C80F C80C -26(3)
C80G C80M C80F C80D -54(2)
C80G C80M C80F C80E 119(3)
C80G C80H C80K C80B 96(3)
C80G C80H C80K C80C -33(2)
C80G C80H C80E C80M -28(3)
C80G C80H C80E C80F 22(3)
C80G C80H C80F C80M -101(4)
C80G C80H C80F C80C 29(3)
C80G C80H C80F C80D -25(3)
C80G C80H C80F C80E -155(4)
C80G C80C C80K C80B -80(3)
C80G C80C C80K C80H 30(2)
C80G C80C C80D C80M -47(3)
C80G C80C C80D C80F -66(3)
C80G C80C C80F C80M 33(4)
C80G C80C C80F C80H -30(3)
C80G C80C C80F C80D 68(3)
C80G C80C C80F C80E -38(8)
C80G C80D C80F C80M 86(4)
C80G C80D C80F C80H 25(3)
C80G C80D C80F C80C -67(3)
C80G C80D C80F C80E 79(5)
C80F C80M C80H C80K 55(3)
C80F C80M C80H C80E -97(3)
C80F C80M C80H C80G 57(3)
C80F C80M C80D C80C -28(3)
C80F C80M C80D C80G -72(3)
C80F C80M C80E C80H 70(3)
C80F C80M C80G C80H -96(4)
C80F C80M C80G C80C 27(4)
C80F C80M C80G C80K -92(6)
C80F C80M C80G C80D 74(3)
C80F C80H C80K C80B 134(3)
C80F C80H C80K C80C 5(2)
C80F C80H C80K C80G 38(3)
C80F C80H C80E C80M -50(2)
C80F C80H C80G C80M 47(2)
C80F C80H C80G C80C -50(4)
C80F C80H C80G C80K -130(3)
C80F C80H C80G C80D 36(4)
C80F C80C C80K C80B -115(3)
C80F C80C C80K C80H -5(2)
C80F C80C C80K C80G -35(3)
C80F C80C C80D C80M 20(2)
C80F C80C C80D C80G 66(3)
C80F C80C C80G C80M -19(3)
C80F C80C C80G C80H 49(4)
C80F C80C C80G C80K 134(3)
C80F C80C C80G C80D -69(3)
C80F C80D C80G C80M -48(2)
C80F C80D C80G C80H -38(4)
C80F C80D C80G C80C 84(3)
C80F C80D C80G C80K 121(6)
C19A C17 C14 C15 -23(3)
C19A C17 C14 C13 159(2)
C18A C17 C14 C15 -132.7(11)
C18A C17 C14 C13 48.9(12)
C20A C17 C14 C15 125.5(17)
C20A C17 C14 C13 -53.0(17)
